data_7117665
loop_
_publ_author_name
'Sebastian Heinl'
'Konrad Kiefer'
'Gabor Balazs'
'Claudia Wickleder'
'Manfred Scheer'

_publ_section_title
;
 The synthesis of the heterocubane cluster [{CpMn}4(mu3-P)4] as a
 tetrahedral shaped starting material for the formation of polymeric
 coordination compounds
;
_journal_name_full Chem.Commun.
_journal_page_first 13474
_journal_paper_doi 10.1039/C5cc04800A
_journal_volume 51
_journal_year 2015
_chemical_compound_source 'see text'
_chemical_formula_moiety '2(C41 H35 Mn7 O6 P4), 3(C H2 Cl2)'
_chemical_formula_sum 'C85 H76 Cl6 Mn14 O12 P8'
_chemical_formula_weight 2519.08
_space_group_crystal_system triclinic
_space_group_IT_number 2
_space_group_name_Hall '-P 1'
_space_group_name_H-M_alt 'P -1'
_symmetry_Int_Tables_number 2
_symmetry_space_group_name_Hall '-P 1'
_symmetry_space_group_name_H-M 'P -1'
_atom_sites_solution_hydrogens geom
_atom_sites_solution_primary direct
_atom_sites_solution_secondary difmap
_audit_creation_date 2015-03-23
_audit_creation_method
;
Olex2 1.2
(compiled 2015.01.26 svn.r3150 for OlexSys, GUI svn.r4998)
;
_audit_update_record
;
2015-06-03 deposited with the CCDC.
2015-07-10 downloaded from the CCDC.
;
_cell_angle_alpha 79.072(1)
_cell_angle_beta 82.668(1)
_cell_angle_gamma 83.529(1)
_cell_formula_units_Z 1
_cell_length_a 10.3548(2)
_cell_length_b 10.5563(1)
_cell_length_c 20.4728(3)
_cell_measurement_reflns_used 15567
_cell_measurement_temperature 123.01(10)
_cell_measurement_theta_max 73.4810
_cell_measurement_theta_min 4.2530
_cell_volume 2170.28(6)
_computing_cell_refinement
;
CrysAlisPro, Agilent Technologies,
Version 1.171.37.12a (release 12-09-2013 CrysAlis171 .NET)
(compiled Sep 12 2013,13:51:24)
;
_computing_data_collection
;
CrysAlisPro, Agilent Technologies,
Version 1.171.37.12a (release 12-09-2013 CrysAlis171 .NET)
(compiled Sep 12 2013,13:51:24)
;
_computing_data_reduction
;
CrysAlisPro, Agilent Technologies,
Version 1.171.37.12a (release 12-09-2013 CrysAlis171 .NET)
(compiled Sep 12 2013,13:51:24)
;
_computing_molecular_graphics 'Olex2 (Dolomanov et al., 2009)'
_computing_publication_material 'Olex2 (Dolomanov et al., 2009)'
_computing_structure_refinement 'SHELXL-97 (Sheldrick, 1997)'
_computing_structure_solution 'SIR-97 (Altomare, 1999)'
_diffrn_ambient_temperature 123.01(10)
_diffrn_detector_area_resol_mean 10.3546
_diffrn_measured_fraction_theta_full 0.9923
_diffrn_measured_fraction_theta_max 0.9606
_diffrn_measurement_details
;
  1 omega -115.00  -22.00   0.5000    1.5000
omega____ theta____ kappa____ phi______ frames
    -      -41.2064  -57.0000 -150.0000 186

  2 omega  -62.00   35.00   0.5000    1.5000
omega____ theta____ kappa____ phi______ frames
    -      -41.2064   37.0000    0.0000 194

  3 omega   12.00   97.00   0.5000    1.5000
omega____ theta____ kappa____ phi______ frames
    -       41.2064 -125.0000  120.0000 170

  4 omega -125.00  -73.00   0.5000    6.0000
omega____ theta____ kappa____ phi______ frames
    -      -83.0000 -125.0000  -30.0000 104

  5 omega   70.00  101.00   0.5000    6.0000
omega____ theta____ kappa____ phi______ frames
    -      106.9800  -94.0000  -30.0000 62

  6 omega   34.00   76.00   0.5000    6.0000
omega____ theta____ kappa____ phi______ frames
    -      106.9800  -45.0000   60.0000 84

  7 omega   32.00   58.00   0.5000    6.0000
omega____ theta____ kappa____ phi______ frames
    -      106.9800 -125.0000  -90.0000 52

  8 omega   88.00  157.00   0.5000    6.0000
omega____ theta____ kappa____ phi______ frames
    -      106.9800   77.0000   30.0000 138

  9 omega   23.00   48.00   0.5000    6.0000
omega____ theta____ kappa____ phi______ frames
    -      106.9800  -94.0000  -30.0000 50

 10 omega   33.00  135.00   0.5000    6.0000
omega____ theta____ kappa____ phi______ frames
    -      106.9800  -61.0000  120.0000 204

 11 omega   28.00   93.00   0.5000    6.0000
omega____ theta____ kappa____ phi______ frames
    -      106.9800  -77.0000  -90.0000 130

 12 omega  104.00  141.00   0.5000    6.0000
omega____ theta____ kappa____ phi______ frames
    -      106.9800  -77.0000  -90.0000 74

 13 omega   84.00  109.00   0.5000    6.0000
omega____ theta____ kappa____ phi______ frames
    -      106.9800  -94.0000    0.0000 50

 14 omega   21.00  158.00   0.5000    6.0000
omega____ theta____ kappa____ phi______ frames
    -      106.9800    0.0000 -150.0000 274

 15 omega   23.00   63.00   0.5000    6.0000
omega____ theta____ kappa____ phi______ frames
    -      106.9800  -94.0000    0.0000 80

 16 omega   26.00  109.00   0.5000    6.0000
omega____ theta____ kappa____ phi______ frames
    -      106.9800  -94.0000   90.0000 166

 17 omega   71.00  121.00   0.5000    6.0000
omega____ theta____ kappa____ phi______ frames
    -      106.9800 -125.0000  -90.0000 100

 18 omega -120.00   -8.00   0.5000    1.5000
omega____ theta____ kappa____ phi______ frames
    -      -41.2064  -77.0000  -60.0000 224

 19 omega -115.00  -12.00   0.5000    1.5000
omega____ theta____ kappa____ phi______ frames
    -      -41.2064  -57.0000    0.0000 206

 20 omega -120.00   -8.00   0.5000    1.5000
omega____ theta____ kappa____ phi______ frames
    -      -41.2064  -77.0000  120.0000 224

 21 omega -162.00  -49.00   0.5000    6.0000
omega____ theta____ kappa____ phi______ frames
    -      -83.0000  -77.0000   60.0000 226

 22 omega -162.00  -49.00   0.5000    6.0000
omega____ theta____ kappa____ phi______ frames
    -      -83.0000  -77.0000  150.0000 226

 23 omega   73.00  158.00   0.5000    6.0000
omega____ theta____ kappa____ phi______ frames
    -      106.9800   77.0000  -90.0000 170

 24 omega   79.00  158.00   0.5000    6.0000
omega____ theta____ kappa____ phi______ frames
    -      106.9800   45.0000 -120.0000 158

 25 omega   77.00  158.00   0.5000    6.0000
omega____ theta____ kappa____ phi______ frames
    -      106.9800   61.0000  -30.0000 162

 26 omega -117.00  -58.00   0.5000    1.5000
omega____ theta____ kappa____ phi______ frames
    -      -41.2064  -37.0000  120.0000 118

 27 omega -120.00   -8.00   0.5000    1.5000
omega____ theta____ kappa____ phi______ frames
    -      -41.2064  -77.0000   30.0000 224

 28 omega  -98.00   -2.00   0.5000    1.5000
omega____ theta____ kappa____ phi______ frames
    -      -41.2064  125.0000  120.0000 192

 29 omega -120.00   -8.00   0.5000    1.5000
omega____ theta____ kappa____ phi______ frames
    -      -41.2064  -77.0000 -150.0000 224

 30 omega    2.00   24.00   0.5000    1.5000
omega____ theta____ kappa____ phi______ frames
    -       41.2064 -125.0000 -120.0000 44
;
_diffrn_measurement_device_type 'SuperNova, Single source at offset, Atlas'
_diffrn_measurement_method '\w scans'
_diffrn_orient_matrix_UB_11 0.0955986000
_diffrn_orient_matrix_UB_12 -0.0558513000
_diffrn_orient_matrix_UB_13 -0.0537160000
_diffrn_orient_matrix_UB_21 -0.0562279000
_diffrn_orient_matrix_UB_22 0.1049466000
_diffrn_orient_matrix_UB_23 -0.0547569000
_diffrn_orient_matrix_UB_31 0.1019222000
_diffrn_orient_matrix_UB_32 0.0902371000
_diffrn_orient_matrix_UB_33 0.0077666000
_diffrn_radiation_monochromator mirror
_diffrn_radiation_probe x-ray
_diffrn_radiation_type CuK\a
_diffrn_radiation_wavelength 1.54178
_diffrn_reflns_av_R_equivalents 0.0413
_diffrn_reflns_av_unetI/netI 0.0290
_diffrn_reflns_limit_h_max 12
_diffrn_reflns_limit_h_min -12
_diffrn_reflns_limit_k_max 12
_diffrn_reflns_limit_k_min -11
_diffrn_reflns_limit_l_max 25
_diffrn_reflns_limit_l_min -25
_diffrn_reflns_number 26928
_diffrn_reflns_reduction_process
;
;
_diffrn_reflns_theta_full 66.9682
_diffrn_reflns_theta_max 73.5017
_diffrn_reflns_theta_min 4.28
_diffrn_source 'SuperNova (Cu) X-ray Source'
_exptl_absorpt_coefficient_mu 19.547
_exptl_absorpt_correction_T_max 0.532
_exptl_absorpt_correction_T_min 0.058
_exptl_absorpt_correction_type analytical
_exptl_absorpt_process_details
;
CrysAlisPro, Agilent Technologies,
Version 1.171.37.12a (release 12-09-2013 CrysAlis171 .NET)
(compiled Sep 12 2013,13:51:24)
Analytical numeric absorption correction using a multifaceted crystal
            model based on expressions derived by R.C. Clark & J.S. Reid.
(Clark, R. C. & Reid, J. S. (1995). Acta Cryst. A51, 887-897)
;
_exptl_crystal_colour black
_exptl_crystal_colour_lustre .
_exptl_crystal_colour_modifier .
_exptl_crystal_colour_primary black
_exptl_crystal_density_diffrn 1.927
_exptl_crystal_density_method 'Not Measured'
_exptl_crystal_description plank
_exptl_crystal_F_000 1254
_exptl_crystal_size_max 0.3779
_exptl_crystal_size_mid 0.0484
_exptl_crystal_size_min 0.0379
_refine_diff_density_max 0.904
_refine_diff_density_min -1.025
_refine_diff_density_rms 0.107
_refine_ls_abs_structure_Flack .
_refine_ls_extinction_method none
_refine_ls_goodness_of_fit_ref 1.077
_refine_ls_hydrogen_treatment constr
_refine_ls_matrix_type full
_refine_ls_number_parameters 568
_refine_ls_number_reflns 8389
_refine_ls_number_restraints 0
_refine_ls_restrained_S_all 1.077
_refine_ls_R_factor_all 0.0398
_refine_ls_R_factor_gt 0.0363
_refine_ls_shift/su_max 0.001
_refine_ls_shift/su_mean 0.000
_refine_ls_structure_factor_coef Fsqd
_refine_ls_weighting_details 'calc w=1/[\s^2^(Fo^2^)+(0.0732P)^2^] where P=(Fo^2^+2Fc^2^)/3'
_refine_ls_weighting_scheme calc
_refine_ls_wR_factor_gt 0.1004
_refine_ls_wR_factor_ref 0.1019
_reflns_number_gt 7451
_reflns_number_total 8389
_reflns_threshold_expression >2\s(i)
_cod_data_source_file c5cc04800a2.cif
_cod_data_source_block 1c
_cod_database_code 7117665
_chemical_oxdiff_formula C42.5H38O6P4Mn7Cl3
_reflns_odcompleteness_completeness 99.23
_reflns_odcompleteness_iscentric 1
_reflns_odcompleteness_theta 66.97
_olex2_refinement_description
;
1. Fixed Uiso
 At 1.2 times of:
  All C(H) groups, All C(H,H) groups
2. Others
 Fixed Sof: C43(0.5) H43A(0.5) H43B(0.5)
3.a Secondary CH2 refined with riding coordinates:
 C42(H42A,H42B)
3.b Aromatic/amide H refined with riding coordinates:
 C1(H1), C2(H2), C3(H3), C4(H4), C5(H5), C6(H6), C7(H7), C8(H8), C9(H9),
 C10(H10), C11(H11), C12(H12), C13(H13), C14(H14), C15(H15), C16(H16), C17(H17),
  C18(H18), C19(H19), C20(H20), C21(H21), C22(H22), C23(H23), C24(H24),
 C25(H25), C26(H26), C27(H27), C28(H28), C29(H29), C30(H30), C31(H31), C32(H32),
  C33(H33), C34(H34), C35(H35)
;
_olex2_submission_special_instructions 'No special instructions were received'

loop_
_space_group_symop_id
_space_group_symop_operation_xyz
1 x,y,z
2 -x,-y,-z

loop_
_atom_site_aniso_label
_atom_site_aniso_U_11
_atom_site_aniso_U_22
_atom_site_aniso_U_33
_atom_site_aniso_U_23
_atom_site_aniso_U_13
_atom_site_aniso_U_12
Mn1 0.0112(2) 0.0124(2) 0.0105(2) 0.0006(2) -0.0028(2) -0.0023(2)
Mn2 0.0101(2) 0.0151(2) 0.0093(2) 0.0006(2) -0.0009(2) -0.0021(2)
Mn3 0.0133(2) 0.0118(2) 0.0086(2) 0.0026(2) -0.0025(2) -0.0031(2)
Mn4 0.0096(2) 0.0107(2) 0.0081(2) 0.0016(2) -0.0016(2) -0.0017(2)
Mn5 0.0141(2) 0.0135(2) 0.0144(2) -0.0010(2) -0.0034(2) 0.0009(2)
Mn6 0.0124(2) 0.0148(2) 0.0112(2) 0.0017(2) -0.0031(2) 0.0014(2)
Mn7 0.0149(2) 0.0170(2) 0.0108(2) -0.0016(2) -0.0025(2) -0.0031(2)
P1 0.0115(3) 0.0119(3) 0.0097(3) 0.0006(2) -0.0024(3) -0.0008(2)
P2 0.0102(3) 0.0136(3) 0.0090(3) 0.0008(2) -0.0025(2) -0.0005(2)
P3 0.0121(3) 0.0135(3) 0.0089(3) 0.0008(2) -0.0015(3) -0.0023(3)
P4 0.0144(3) 0.0164(4) 0.0133(3) 0.0024(3) -0.0013(3) -0.0061(3)
O1 0.0235(12) 0.0400(14) 0.0264(12) -0.0105(11) -0.0099(10) -0.0090(10)
O2 0.091(2) 0.0140(13) 0.0324(14) 0.0037(11) -0.0074(15) -0.0100(13)
O3 0.0196(12) 0.0293(13) 0.0368(14) -0.0033(11) -0.0082(10) -0.0059(10)
O4 0.0237(12) 0.0273(12) 0.0216(11) -0.0063(10) 0.0031(10) -0.0035(9)
O5 0.0277(13) 0.0391(14) 0.0184(11) -0.0042(10) 0.0029(10) -0.0115(11)
O6 0.0257(13) 0.0216(12) 0.0407(14) 0.0001(11) -0.0085(11) 0.0009(10)
C1 0.0303(18) 0.0163(15) 0.0207(15) -0.0016(12) -0.0039(13) -0.0135(13)
C2 0.0154(15) 0.0296(17) 0.0250(16) -0.0107(13) -0.0041(13) -0.0064(13)
C3 0.0197(15) 0.0197(15) 0.0170(14) -0.0048(12) -0.0107(12) -0.0009(12)
C4 0.0175(15) 0.0191(15) 0.0178(14) -0.0077(12) -0.0053(12) -0.0013(11)
C5 0.0250(16) 0.0145(14) 0.0209(15) -0.0070(12) -0.0092(13) 0.0002(12)
C6 0.0157(15) 0.0300(17) 0.0117(13) -0.0033(12) 0.0056(11) -0.0010(12)
C7 0.0128(14) 0.0263(16) 0.0195(15) -0.0079(12) -0.0005(12) -0.0007(12)
C8 0.0170(15) 0.0199(16) 0.0199(15) -0.0001(12) 0.0029(12) 0.0048(12)
C9 0.0108(14) 0.0358(18) 0.0154(14) -0.0042(13) -0.0011(11) 0.0065(12)
C10 0.0122(14) 0.0290(17) 0.0211(15) -0.0067(13) 0.0040(12) -0.0050(12)
C11 0.0340(18) 0.0162(15) 0.0211(15) 0.0048(12) -0.0226(14) -0.0032(13)
C12 0.039(2) 0.036(2) 0.0076(13) 0.0046(13) -0.0051(13) 0.0099(16)
C13 0.0309(19) 0.034(2) 0.0204(16) 0.0202(14) -0.0098(14) -0.0157(15)
C14 0.046(2) 0.0116(15) 0.0249(17) 0.0057(12) -0.0195(16) -0.0016(14)
C15 0.0226(16) 0.0232(16) 0.0179(15) 0.0102(12) -0.0065(12) 0.0047(13)
C16 0.0130(14) 0.0214(15) 0.0165(14) 0.0050(11) -0.0032(11) -0.0052(11)
C17 0.0199(15) 0.0115(14) 0.0174(14) -0.0008(11) 0.0032(12) -0.0078(11)
C18 0.0136(14) 0.0158(14) 0.0195(14) 0.0063(11) -0.0017(11) -0.0035(11)
C19 0.0172(14) 0.0236(16) 0.0077(12) 0.0061(11) 0.0000(11) -0.0110(12)
C20 0.0146(14) 0.0156(14) 0.0186(14) 0.0011(11) 0.0041(12) -0.0042(11)
C21 0.0234(16) 0.0203(16) 0.0231(16) -0.0083(13) -0.0001(13) 0.0034(13)
C22 0.0182(16) 0.0278(17) 0.0262(17) -0.0088(14) 0.0043(13) 0.0020(13)
C23 0.0242(17) 0.0262(17) 0.0205(16) -0.0069(13) 0.0062(13) -0.0059(13)
C24 0.0279(17) 0.0259(17) 0.0117(14) -0.0019(12) -0.0017(12) 0.0018(13)
C25 0.0221(16) 0.0211(16) 0.0176(14) -0.0071(12) -0.0021(12) 0.0002(12)
C26 0.0125(14) 0.0230(16) 0.0182(14) -0.0018(12) -0.0056(11) -0.0037(11)
C27 0.0179(15) 0.0262(17) 0.0158(14) 0.0017(12) -0.0058(12) -0.0018(12)
C28 0.0223(16) 0.0314(18) 0.0161(15) -0.0095(13) -0.0083(12) -0.0027(13)
C29 0.0199(16) 0.0226(16) 0.0309(17) -0.0060(13) -0.0099(13) -0.0058(12)
C30 0.0153(15) 0.0247(17) 0.0217(15) 0.0026(13) -0.0048(12) -0.0073(12)
C31 0.0245(17) 0.0150(15) 0.0233(16) 0.0043(12) -0.0028(13) -0.0003(12)
C32 0.0261(17) 0.0132(14) 0.0211(15) -0.0015(12) -0.0057(13) 0.0004(12)
C33 0.0181(15) 0.0182(15) 0.0220(16) -0.0014(12) -0.0001(12) 0.0060(12)
C34 0.0193(15) 0.0190(15) 0.0222(15) 0.0009(12) -0.0086(13) 0.0072(12)
C35 0.0250(16) 0.0167(15) 0.0184(15) 0.0064(12) -0.0032(13) 0.0042(12)
C36 0.0339(19) 0.0193(16) 0.0233(16) -0.0049(13) -0.0063(14) 0.0026(14)
C37 0.0177(15) 0.0200(15) 0.0191(15) 0.0008(12) -0.0003(12) 0.0015(12)
C38 0.0208(16) 0.0233(16) 0.0175(15) -0.0053(12) -0.0049(13) -0.0039(12)
C39 0.0167(15) 0.0247(16) 0.0199(15) -0.0069(13) 0.0004(12) -0.0067(12)
C40 0.0184(15) 0.0182(15) 0.0157(14) 0.0017(11) -0.0068(12) -0.0025(11)
C41 0.0151(15) 0.0217(15) 0.0164(14) -0.0012(11) -0.0039(11) 0.0042(12)
Cl3 0.0657(7) 0.0471(6) 0.0432(6) 0.0105(5) -0.0105(5) -0.0069(5)
C43 0.025(4) 0.038(4) 0.039(4) -0.006(3) -0.002(3) 0.001(3)
Cl1 0.0600(8) 0.0631(8) 0.0584(7) 0.0052(6) -0.0133(6) 0.0137(6)
Cl2 0.0387(6) 0.0673(7) 0.0558(7) -0.0158(6) -0.0168(5) 0.0009(5)
C42 0.026(2) 0.059(3) 0.045(2) -0.013(2) -0.0022(18) 0.0041(18)

loop_
_atom_site_label
_atom_site_type_symbol
_atom_site_thermal_displace_type
_atom_site_fract_x
_atom_site_fract_y
_atom_site_fract_z
_atom_site_occupancy
_atom_site_U_iso_or_equiv
_atom_site_calc_flag
_atom_site_refinement_flags
_atom_site_disorder_assembly
_atom_site_disorder_group
Mn1 Mn Uani 1.15412(4) 0.41898(4) 0.80488(2) 1.000 0.0115(1) d . . .
Mn2 Mn Uani 1.23853(4) 0.25471(4) 0.71537(2) 1.000 0.0118(1) d . . .
Mn3 Mn Uani 1.03943(4) 0.44366(4) 0.68948(2) 1.000 0.0116(1) d . . .
Mn4 Mn Uani 0.99896(4) 0.23349(4) 0.79099(2) 1.000 0.0098(1) d . . .
Mn5 Mn Uani 0.75859(4) 0.55369(4) 0.84009(2) 1.000 0.0142(1) d . . .
Mn6 Mn Uani 1.29658(4) 0.05757(4) 0.90740(2) 1.000 0.0134(1) d . . .
Mn7 Mn Uani 0.97509(5) 0.12376(4) 0.60930(2) 1.000 0.0141(1) d . . .
P1 P Uani 0.93922(7) 0.44506(7) 0.79377(3) 1.000 0.0113(2) d . . .
P2 P Uani 1.19847(7) 0.20129(7) 0.82679(3) 1.000 0.0112(2) d . . .
P3 P Uani 1.04413(7) 0.23460(7) 0.68062(3) 1.000 0.0118(2) d . . .
P4 P Uani 1.24676(7) 0.46787(7) 0.70024(4) 1.000 0.0150(2) d . . .
O1 O Uani 0.6161(2) 0.4496(3) 0.75009(12) 1.000 0.0283(7) d . . .
O2 O Uani 0.7987(4) 0.8006(2) 0.75126(14) 1.000 0.0464(9) d . . .
O3 O Uani 1.5065(2) 0.2276(2) 0.89353(13) 1.000 0.0282(8) d . . .
O4 O Uani 1.1157(2) 0.1667(2) 1.00915(11) 1.000 0.0243(7) d . . .
O5 O Uani 1.1809(2) 0.2212(2) 0.50554(11) 1.000 0.0283(7) d . . .
O6 O Uani 1.1278(2) -0.1051(2) 0.67566(13) 1.000 0.0299(8) d . . .
C1 C Uani 1.2399(3) 0.5966(3) 0.80866(16) 1.000 0.0217(9) d . . .
C2 C Uani 1.3199(3) 0.4891(3) 0.83912(16) 1.000 0.0221(9) d . . .
C3 C Uani 1.2434(3) 0.4246(3) 0.89556(15) 1.000 0.0179(8) d . . .
C4 C Uani 1.1170(3) 0.4893(3) 0.89891(15) 1.000 0.0173(8) d . . .
C5 C Uani 1.1147(3) 0.5971(3) 0.84517(15) 1.000 0.0192(9) d . . .
C6 C Uani 1.3735(3) 0.2505(3) 0.62447(15) 1.000 0.0199(9) d . . .
C7 C Uani 1.3263(3) 0.1277(3) 0.64529(16) 1.000 0.0192(9) d . . .
C8 C Uani 1.3630(3) 0.0766(3) 0.70951(16) 1.000 0.0203(9) d . . .
C9 C Uani 1.4362(3) 0.1678(3) 0.72810(15) 1.000 0.0214(9) d . . .
C10 C Uani 1.4443(3) 0.2747(3) 0.67536(16) 1.000 0.0207(9) d . . .
C11 C Uani 0.9156(3) 0.4865(3) 0.60864(16) 1.000 0.0230(9) d . . .
C12 C Uani 1.0462(4) 0.5018(4) 0.58201(15) 1.000 0.0295(10) d . . .
C13 C Uani 1.0879(4) 0.6026(4) 0.60810(17) 1.000 0.0301(11) d . . .
C14 C Uani 0.9846(4) 0.6460(3) 0.65139(17) 1.000 0.0274(10) d . . .
C15 C Uani 0.8772(3) 0.5764(3) 0.65137(16) 1.000 0.0232(9) d . . .
C16 C Uani 0.8092(3) 0.1625(3) 0.79474(15) 1.000 0.0177(8) d . . .
C17 C Uani 0.9077(3) 0.0573(3) 0.79216(15) 1.000 0.0165(8) d . . .
C18 C Uani 0.9734(3) 0.0418(3) 0.84917(15) 1.000 0.0174(8) d . . .
C19 C Uani 0.9171(3) 0.1368(3) 0.88758(14) 1.000 0.0168(8) d . . .
C20 C Uani 0.8148(3) 0.2099(3) 0.85388(15) 1.000 0.0171(8) d . . .
C21 C Uani 0.6948(3) 0.6748(3) 0.91411(16) 1.000 0.0223(9) d . . .
C22 C Uani 0.5957(3) 0.5948(3) 0.91259(17) 1.000 0.0245(10) d . . .
C23 C Uani 0.6471(3) 0.4643(3) 0.93136(16) 1.000 0.0238(10) d . . .
C24 C Uani 0.7780(3) 0.4643(3) 0.94386(15) 1.000 0.0224(9) d . . .
C25 C Uani 0.8084(3) 0.5946(3) 0.93299(15) 1.000 0.0200(9) d . . .
C26 C Uani 0.7707(3) 0.2004(3) 0.62170(15) 1.000 0.0176(8) d . . .
C27 C Uani 0.8189(3) 0.2229(3) 0.55323(15) 1.000 0.0204(9) d . . .
C28 C Uani 0.8587(3) 0.1006(3) 0.53360(16) 1.000 0.0220(9) d . . .
C29 C Uani 0.8350(3) 0.0031(3) 0.59036(17) 1.000 0.0234(9) d . . .
C30 C Uani 0.7801(3) 0.0638(3) 0.64478(16) 1.000 0.0208(9) d . . .
C31 C Uani 1.2279(3) -0.1344(3) 0.93290(16) 1.000 0.0221(9) d . . .
C32 C Uani 1.2877(3) -0.1167(3) 0.86620(16) 1.000 0.0202(9) d . . .
C33 C Uani 1.4199(3) -0.0946(3) 0.86657(16) 1.000 0.0205(9) d . . .
C34 C Uani 1.4419(3) -0.0981(3) 0.93401(16) 1.000 0.0209(9) d . . .
C35 C Uani 1.3239(3) -0.1224(3) 0.97511(16) 1.000 0.0217(9) d . . .
C36 C Uani 0.7868(4) 0.6995(3) 0.78379(17) 1.000 0.0255(10) d . . .
C37 C Uani 0.6715(3) 0.4926(3) 0.78507(16) 1.000 0.0199(9) d . . .
C38 C Uani 1.1021(3) 0.1813(3) 0.54772(15) 1.000 0.0199(9) d . . .
C39 C Uani 1.0705(3) -0.0140(3) 0.64808(15) 1.000 0.0199(9) d . . .
C40 C Uani 1.1880(3) 0.1271(3) 0.96835(15) 1.000 0.0176(8) d . . .
C41 C Uani 1.4195(3) 0.1646(3) 0.89973(15) 1.000 0.0183(8) d . . .
Cl3 Cl Uani 0.59684(13) 0.52672(11) 0.54117(6) 1.000 0.0539(4) d . . .
C43 C Uani 0.4458(7) 0.5617(8) 0.5181(4) 0.500 0.035(2) d P . -1
Cl1 Cl Uani 0.51956(13) 0.76154(13) 0.66926(7) 1.000 0.0635(4) d . . .
Cl2 Cl Uani 0.40141(11) 0.86949(12) 0.54641(6) 1.000 0.0527(4) d . . .
C42 C Uani 0.5364(4) 0.8683(5) 0.5920(2) 1.000 0.0436(14) d . . .
H1 H Uiso 1.26550 0.65660 0.77110 1.000 0.0260 c R . .
H2 H Uiso 1.40650 0.46530 0.82470 1.000 0.0270 c R . .
H3 H Uiso 1.27210 0.35200 0.92530 1.000 0.0210 c R . .
H4 H Uiso 1.04720 0.46590 0.93060 1.000 0.0210 c R . .
H5 H Uiso 1.04340 0.65690 0.83580 1.000 0.0230 c R . .
H6 H Uiso 1.36070 0.30620 0.58440 1.000 0.0240 c R . .
H7 H Uiso 1.27890 0.08730 0.62080 1.000 0.0230 c R . .
H8 H Uiso 1.34310 -0.00270 0.73520 1.000 0.0240 c R . .
H9 H Uiso 1.47250 0.15850 0.76820 1.000 0.0260 c R . .
H10 H Uiso 1.48790 0.34760 0.67400 1.000 0.0250 c R . .
H11 H Uiso 0.86370 0.42700 0.59950 1.000 0.0280 c R . .
H12 H Uiso 1.09610 0.45390 0.55250 1.000 0.0350 c R . .
H13 H Uiso 1.16960 0.63450 0.59820 1.000 0.0360 c R . .
H14 H Uiso 0.98670 0.71070 0.67630 1.000 0.0330 c R . .
H15 H Uiso 0.79540 0.58770 0.67530 1.000 0.0280 c R . .
H16 H Uiso 0.75140 0.19410 0.76290 1.000 0.0210 c R . .
H17 H Uiso 0.92530 0.00770 0.75850 1.000 0.0200 c R . .
H18 H Uiso 1.04220 -0.02020 0.86000 1.000 0.0210 c R . .
H19 H Uiso 0.94290 0.14880 0.92770 1.000 0.0200 c R . .
H20 H Uiso 0.76040 0.27780 0.86840 1.000 0.0210 c R . .
H21 H Uiso 0.68710 0.76480 0.90440 1.000 0.0270 c R . .
H22 H Uiso 0.51160 0.62250 0.90130 1.000 0.0290 c R . .
H23 H Uiso 0.60220 0.39140 0.93480 1.000 0.0290 c R . .
H24 H Uiso 0.83440 0.39140 0.95690 1.000 0.0270 c R . .
H25 H Uiso 0.88840 0.62260 0.93740 1.000 0.0240 c R . .
H26 H Uiso 0.73850 0.26340 0.64720 1.000 0.0210 c R . .
H27 H Uiso 0.82380 0.30350 0.52570 1.000 0.0240 c R . .
H28 H Uiso 0.89390 0.08730 0.49110 1.000 0.0260 c R . .
H29 H Uiso 0.85250 -0.08570 0.59170 1.000 0.0280 c R . .
H30 H Uiso 0.75470 0.02200 0.68800 1.000 0.0250 c R . .
H31 H Uiso 1.14140 -0.15100 0.94680 1.000 0.0260 c R . .
H32 H Uiso 1.24710 -0.11910 0.82850 1.000 0.0240 c R . .
H33 H Uiso 1.48140 -0.08030 0.82930 1.000 0.0250 c R . .
H34 H Uiso 1.52050 -0.08630 0.94860 1.000 0.0250 c R . .
H35 H Uiso 1.31100 -0.12940 1.02140 1.000 0.0260 c R . .
H43A H Uiso 0.43520 0.65330 0.49940 0.500 0.0420 c RP . -1
H43B H Uiso 0.38400 0.54690 0.55800 0.500 0.0420 c RP . -1
H42A H Uiso 0.61640 0.84210 0.56590 1.000 0.0520 c R . .
H42B H Uiso 0.54280 0.95510 0.59980 1.000 0.0520 c R . .

loop_
_atom_type_symbol
_atom_type_description
_atom_type_scat_dispersion_real
_atom_type_scat_dispersion_imag
_atom_type_scat_source
C C 0.0181 0.0091 ' International Tables Vol C Tables 4.2.6.8 and 6.1.1.4'
H H 0.0000 0.0000 ' International Tables Vol C Tables 4.2.6.8 and 6.1.1.4'
Cl Cl 0.3639 0.7018 ' International Tables Vol C Tables 4.2.6.8 and 6.1.1.4'
Mn Mn -0.5299 2.8052 ' International Tables Vol C Tables 4.2.6.8 and 6.1.1.4'
O O 0.0492 0.0322 ' International Tables Vol C Tables 4.2.6.8 and 6.1.1.4'
P P 0.2955 0.4335 ' International Tables Vol C Tables 4.2.6.8 and 6.1.1.4'

loop_
_exptl_crystal_face_index_h
_exptl_crystal_face_index_k
_exptl_crystal_face_index_l
_exptl_crystal_face_perp_dist
_exptl_oxdiff_crystal_face_indexfrac_h
_exptl_oxdiff_crystal_face_indexfrac_k
_exptl_oxdiff_crystal_face_indexfrac_l
_exptl_oxdiff_crystal_face_x
_exptl_oxdiff_crystal_face_y
_exptl_oxdiff_crystal_face_z
7 0 1 0.0217 6.9986 -0.0020 0.9903 0.6160 -0.4479 0.7208
-7 0 -1 0.0267 -6.9986 0.0020 -0.9903 -0.6160 0.4479 -0.7208
0 7 4 0.1675 0.0041 7.0011 4.0033 -0.6057 0.5153 0.6633
0 0 -13 0.0295 -0.0066 0.0022 -12.9996 0.6975 0.7124 -0.1014
0 0 13 0.0085 0.0066 -0.0022 12.9996 -0.6975 -0.7124 0.1014
-3 -6 -5 0.1751 -3.0035 -5.9999 -4.9987 0.3165 -0.1871 -0.8864

loop_
_geom_angle_atom_site_label_1
_geom_angle_atom_site_label_2
_geom_angle_atom_site_label_3
_geom_angle
_geom_angle_site_symmetry_1
_geom_angle_site_symmetry_2
_geom_angle_site_symmetry_3
_geom_angle_publ_flag
P1 Mn1 P2 103.48(3) . . . yes
P1 Mn1 P4 103.41(3) . . . yes
P1 Mn1 C1 114.67(9) . . . yes
P1 Mn1 C2 147.75(9) . . . yes
P1 Mn1 C3 126.25(9) . . . yes
P1 Mn1 C4 90.51(9) . . . yes
P1 Mn1 C5 84.19(9) . . . yes
P2 Mn1 P4 101.72(3) . . . yes
P2 Mn1 C1 140.69(9) . . . yes
P2 Mn1 C2 102.95(9) . . . yes
P2 Mn1 C3 87.19(9) . . . yes
P2 Mn1 C4 108.63(9) . . . yes
P2 Mn1 C5 146.83(8) . . . yes
P4 Mn1 C1 79.05(9) . . . yes
P4 Mn1 C2 88.92(9) . . . yes
P4 Mn1 C3 126.07(9) . . . yes
P4 Mn1 C4 142.55(9) . . . yes
P4 Mn1 C5 107.85(8) . . . yes
C1 Mn1 C2 37.93(12) . . . yes
C1 Mn1 C3 63.15(12) . . . yes
C1 Mn1 C4 63.59(12) . . . yes
C1 Mn1 C5 37.85(12) . . . yes
C2 Mn1 C3 37.87(12) . . . yes
C2 Mn1 C4 63.58(12) . . . yes
C2 Mn1 C5 63.61(12) . . . yes
C3 Mn1 C4 37.66(12) . . . yes
C3 Mn1 C5 63.38(12) . . . yes
C4 Mn1 C5 38.38(12) . . . yes
P2 Mn2 P3 102.47(3) . . . yes
P2 Mn2 P4 102.46(3) . . . yes
P2 Mn2 C6 149.17(9) . . . yes
P2 Mn2 C7 127.30(9) . . . yes
P2 Mn2 C8 91.90(9) . . . yes
P2 Mn2 C9 86.08(8) . . . yes
P2 Mn2 C10 116.17(9) . . . yes
P3 Mn2 P4 103.34(3) . . . yes
P3 Mn2 C6 102.51(8) . . . yes
P3 Mn2 C7 86.73(9) . . . yes
P3 Mn2 C8 108.30(9) . . . yes
P3 Mn2 C9 146.30(9) . . . yes
P3 Mn2 C10 140.21(9) . . . yes
P4 Mn2 C6 89.02(9) . . . yes
P4 Mn2 C7 125.99(9) . . . yes
P4 Mn2 C8 141.37(9) . . . yes
P4 Mn2 C9 106.53(9) . . . yes
P4 Mn2 C10 78.23(9) . . . yes
C6 Mn2 C7 37.52(12) . . . yes
C6 Mn2 C8 63.14(12) . . . yes
C6 Mn2 C9 63.16(11) . . . yes
C6 Mn2 C10 37.88(12) . . . yes
C7 Mn2 C8 37.60(12) . . . yes
C7 Mn2 C9 63.14(12) . . . yes
C7 Mn2 C10 62.95(12) . . . yes
C8 Mn2 C9 38.23(12) . . . yes
C8 Mn2 C10 63.30(12) . . . yes
C9 Mn2 C10 37.55(12) . . . yes
P1 Mn3 P3 102.21(3) . . . yes
P1 Mn3 P4 102.86(3) . . . yes
P1 Mn3 C11 116.76(9) . . . yes
P1 Mn3 C12 151.39(11) . . . yes
P1 Mn3 C13 130.87(11) . . . yes
P1 Mn3 C14 95.69(10) . . . yes
P1 Mn3 C15 88.35(9) . . . yes
P3 Mn3 P4 103.64(3) . . . yes
P3 Mn3 C11 86.97(9) . . . yes
P3 Mn3 C12 90.97(11) . . . yes
P3 Mn3 C13 125.97(11) . . . yes
P3 Mn3 C14 149.40(10) . . . yes
P3 Mn3 C15 117.89(9) . . . yes
P4 Mn3 C11 135.85(9) . . . yes
P4 Mn3 C12 98.43(11) . . . yes
P4 Mn3 C13 76.87(11) . . . yes
P4 Mn3 C14 96.19(11) . . . yes
P4 Mn3 C15 133.62(9) . . . yes
C11 Mn3 C12 37.88(14) . . . yes
C11 Mn3 C13 62.97(14) . . . yes
C11 Mn3 C14 62.73(13) . . . yes
C11 Mn3 C15 37.52(12) . . . yes
C12 Mn3 C13 37.81(15) . . . yes
C12 Mn3 C14 62.92(14) . . . yes
C12 Mn3 C15 63.07(14) . . . yes
C13 Mn3 C14 37.36(15) . . . yes
C13 Mn3 C15 62.73(14) . . . yes
C14 Mn3 C15 37.51(14) . . . yes
P1 Mn4 P2 103.53(3) . . . yes
P1 Mn4 P3 101.94(3) . . . yes
P1 Mn4 C16 100.50(9) . . . yes
P1 Mn4 C17 138.80(9) . . . yes
P1 Mn4 C18 141.32(9) . . . yes
P1 Mn4 C19 103.27(9) . . . yes
P1 Mn4 C20 82.25(9) . . . yes
P2 Mn4 P3 102.74(3) . . . yes
P2 Mn4 C16 147.71(9) . . . yes
P2 Mn4 C17 114.69(9) . . . yes
P2 Mn4 C18 84.30(9) . . . yes
P2 Mn4 C19 89.85(9) . . . yes
P2 Mn4 C20 125.76(8) . . . yes
P3 Mn4 C16 92.96(8) . . . yes
P3 Mn4 C17 84.67(8) . . . yes
P3 Mn4 C18 113.31(8) . . . yes
P3 Mn4 C19 148.22(9) . . . yes
P3 Mn4 C20 129.21(9) . . . yes
C16 Mn4 C17 38.31(12) . . . yes
C16 Mn4 C18 63.51(12) . . . yes
C16 Mn4 C19 63.65(11) . . . yes
C16 Mn4 C20 37.78(11) . . . yes
C17 Mn4 C18 37.57(11) . . . yes
C17 Mn4 C19 63.59(11) . . . yes
C17 Mn4 C20 63.50(12) . . . yes
C18 Mn4 C19 38.25(12) . . . yes
C18 Mn4 C20 63.52(12) . . . yes
C19 Mn4 C20 38.04(12) . . . yes
P1 Mn5 C21 142.54(9) . . . yes
P1 Mn5 C22 158.80(9) . . . yes
P1 Mn5 C23 120.94(9) . . . yes
P1 Mn5 C24 96.84(9) . . . yes
P1 Mn5 C25 106.61(9) . . . yes
P1 Mn5 C36 92.50(12) . . . yes
P1 Mn5 C37 85.72(11) . . . yes
C21 Mn5 C22 38.02(12) . . . yes
C21 Mn5 C23 63.55(12) . . . yes
C21 Mn5 C24 63.71(12) . . . yes
C21 Mn5 C25 38.38(12) . . . yes
C21 Mn5 C36 85.91(14) . . . yes
C21 Mn5 C37 131.75(13) . . . yes
C22 Mn5 C23 38.18(12) . . . yes
C22 Mn5 C24 63.76(12) . . . yes
C22 Mn5 C25 64.02(12) . . . yes
C22 Mn5 C36 107.85(15) . . . yes
C22 Mn5 C37 98.29(13) . . . yes
C23 Mn5 C24 37.80(12) . . . yes
C23 Mn5 C25 63.59(12) . . . yes
C23 Mn5 C36 145.80(15) . . . yes
C23 Mn5 C37 95.21(13) . . . yes
C24 Mn5 C25 38.05(12) . . . yes
C24 Mn5 C36 140.26(14) . . . yes
C24 Mn5 C37 124.87(13) . . . yes
C25 Mn5 C36 102.34(14) . . . yes
C25 Mn5 C37 158.68(13) . . . yes
C36 Mn5 C37 94.24(16) . . . yes
P2 Mn6 C31 116.89(9) . . . yes
P2 Mn6 C32 97.51(9) . . . yes
P2 Mn6 C33 112.05(9) . . . yes
P2 Mn6 C34 149.38(9) . . . yes
P2 Mn6 C35 155.40(9) . . . yes
P2 Mn6 C40 88.24(10) . . . yes
P2 Mn6 C41 88.26(10) . . . yes
C31 Mn6 C32 37.90(12) . . . yes
C31 Mn6 C33 63.85(12) . . . yes
C31 Mn6 C34 64.33(12) . . . yes
C31 Mn6 C35 38.66(12) . . . yes
C31 Mn6 C40 96.44(13) . . . yes
C31 Mn6 C41 151.90(13) . . . yes
C32 Mn6 C33 38.03(12) . . . yes
C32 Mn6 C34 64.12(12) . . . yes
C32 Mn6 C35 64.18(12) . . . yes
C32 Mn6 C40 130.55(13) . . . yes
C32 Mn6 C41 132.42(13) . . . yes
C33 Mn6 C34 38.55(12) . . . yes
C33 Mn6 C35 64.39(12) . . . yes
C33 Mn6 C40 156.19(13) . . . yes
C33 Mn6 C41 96.28(13) . . . yes
C34 Mn6 C35 38.51(12) . . . yes
C34 Mn6 C40 122.38(13) . . . yes
C34 Mn6 C41 87.68(13) . . . yes
C35 Mn6 C40 91.94(13) . . . yes
C35 Mn6 C41 116.11(13) . . . yes
C40 Mn6 C41 96.66(14) . . . yes
P3 Mn7 C26 95.83(9) . . . yes
P3 Mn7 C27 115.56(9) . . . yes
P3 Mn7 C28 154.18(9) . . . yes
P3 Mn7 C29 148.16(9) . . . yes
P3 Mn7 C30 110.99(9) . . . yes
P3 Mn7 C38 89.27(10) . . . yes
P3 Mn7 C39 87.05(10) . . . yes
C26 Mn7 C27 37.96(11) . . . yes
C26 Mn7 C28 64.16(12) . . . yes
C26 Mn7 C29 64.08(12) . . . yes
C26 Mn7 C30 38.20(12) . . . yes
C26 Mn7 C38 128.64(13) . . . yes
C26 Mn7 C39 135.41(13) . . . yes
C27 Mn7 C28 38.68(12) . . . yes
C27 Mn7 C29 64.33(12) . . . yes
C27 Mn7 C30 63.84(12) . . . yes
C27 Mn7 C38 94.70(13) . . . yes
C27 Mn7 C39 155.15(13) . . . yes
C28 Mn7 C29 38.45(12) . . . yes
C28 Mn7 C30 64.06(12) . . . yes
C28 Mn7 C38 91.27(13) . . . yes
C28 Mn7 C39 118.55(13) . . . yes
C29 Mn7 C30 38.15(12) . . . yes
C29 Mn7 C38 122.51(14) . . . yes
C29 Mn7 C39 91.10(13) . . . yes
C30 Mn7 C38 154.99(13) . . . yes
C30 Mn7 C39 99.60(13) . . . yes
C38 Mn7 C39 95.81(14) . . . yes
Mn1 P1 Mn3 74.81(3) . . . yes
Mn1 P1 Mn4 75.07(3) . . . yes
Mn1 P1 Mn5 136.33(4) . . . yes
Mn3 P1 Mn4 75.64(3) . . . yes
Mn3 P1 Mn5 135.75(3) . . . yes
Mn4 P1 Mn5 133.58(4) . . . yes
Mn1 P2 Mn2 75.42(3) . . . yes
Mn1 P2 Mn4 74.97(3) . . . yes
Mn1 P2 Mn6 135.24(3) . . . yes
Mn2 P2 Mn4 75.88(3) . . . yes
Mn2 P2 Mn6 134.58(4) . . . yes
Mn4 P2 Mn6 135.38(4) . . . yes
Mn2 P3 Mn3 74.62(3) . . . yes
Mn2 P3 Mn4 75.45(3) . . . yes
Mn2 P3 Mn7 135.73(4) . . . yes
Mn3 P3 Mn4 76.10(3) . . . yes
Mn3 P3 Mn7 135.89(3) . . . yes
Mn4 P3 Mn7 133.63(4) . . . yes
Mn1 P4 Mn2 76.55(3) . . . yes
Mn1 P4 Mn3 75.66(3) . . . yes
Mn2 P4 Mn3 75.62(3) . . . yes
Mn1 C1 C2 71.19(18) . . . yes
Mn1 C1 C5 70.66(18) . . . yes
Mn1 C1 H1 124.00 . . . no
C2 C1 C5 108.4(3) . . . no
C2 C1 H1 126.00 . . . no
C5 C1 H1 126.00 . . . no
Mn1 C2 C1 70.88(18) . . . yes
Mn1 C2 C3 71.25(18) . . . yes
Mn1 C2 H2 123.00 . . . no
C1 C2 C3 107.5(3) . . . no
C1 C2 H2 126.00 . . . no
C3 C2 H2 126.00 . . . no
Mn1 C3 C2 70.89(18) . . . yes
Mn1 C3 C4 70.25(18) . . . yes
Mn1 C3 H3 125.00 . . . no
C2 C3 C4 108.4(3) . . . no
C2 C3 H3 126.00 . . . no
C4 C3 H3 126.00 . . . no
Mn1 C4 C3 72.09(18) . . . yes
Mn1 C4 C5 70.97(17) . . . yes
Mn1 C4 H4 123.00 . . . no
C3 C4 C5 108.0(3) . . . no
C3 C4 H4 126.00 . . . no
C5 C4 H4 126.00 . . . no
Mn1 C5 C1 71.49(18) . . . yes
Mn1 C5 C4 70.65(18) . . . yes
Mn1 C5 H5 123.00 . . . no
C1 C5 C4 107.7(3) . . . no
C1 C5 H5 126.00 . . . no
C4 C5 H5 126.00 . . . no
Mn2 C6 C7 71.52(18) . . . yes
Mn2 C6 C10 71.70(18) . . . yes
Mn2 C6 H6 123.00 . . . no
C7 C6 C10 108.2(3) . . . no
C7 C6 H6 126.00 . . . no
C10 C6 H6 126.00 . . . no
Mn2 C7 C6 70.96(18) . . . yes
Mn2 C7 C8 70.37(18) . . . yes
Mn2 C7 H7 124.00 . . . no
C6 C7 C8 108.3(3) . . . no
C6 C7 H7 126.00 . . . no
C8 C7 H7 126.00 . . . no
Mn2 C8 C7 72.03(19) . . . yes
Mn2 C8 C9 70.98(18) . . . yes
Mn2 C8 H8 123.00 . . . no
C7 C8 C9 107.8(3) . . . no
C7 C8 H8 126.00 . . . no
C9 C8 H8 126.00 . . . no
Mn2 C9 C8 70.79(18) . . . yes
Mn2 C9 C10 72.32(18) . . . yes
Mn2 C9 H9 123.00 . . . no
C8 C9 C10 108.3(3) . . . no
C8 C9 H9 126.00 . . . no
C10 C9 H9 126.00 . . . no
Mn2 C10 C6 70.42(18) . . . yes
Mn2 C10 C9 70.13(18) . . . yes
Mn2 C10 H10 125.00 . . . no
C6 C10 C9 107.4(3) . . . no
C6 C10 H10 126.00 . . . no
C9 C10 H10 126.00 . . . no
Mn3 C11 C12 70.76(18) . . . yes
Mn3 C11 C15 71.85(18) . . . yes
Mn3 C11 H11 123.00 . . . no
C12 C11 C15 108.2(3) . . . no
C12 C11 H11 126.00 . . . no
C15 C11 H11 126.00 . . . no
Mn3 C12 C11 71.36(18) . . . yes
Mn3 C12 C13 71.79(19) . . . yes
Mn3 C12 H12 122.00 . . . no
C11 C12 C13 107.7(3) . . . no
C11 C12 H12 126.00 . . . no
C13 C12 H12 126.00 . . . no
Mn3 C13 C12 70.4(2) . . . yes
Mn3 C13 C14 70.8(2) . . . yes
Mn3 C13 H13 124.00 . . . no
C12 C13 C14 107.6(4) . . . no
C12 C13 H13 126.00 . . . no
C14 C13 H13 126.00 . . . no
Mn3 C14 C13 71.8(2) . . . yes
Mn3 C14 C15 71.98(19) . . . yes
Mn3 C14 H14 122.00 . . . no
C13 C14 C15 109.0(3) . . . no
C13 C14 H14 125.00 . . . no
C15 C14 H14 126.00 . . . no
Mn3 C15 C11 70.63(18) . . . yes
Mn3 C15 C14 70.51(19) . . . yes
Mn3 C15 H15 124.00 . . . no
C11 C15 C14 107.4(3) . . . no
C11 C15 H15 126.00 . . . no
C14 C15 H15 126.00 . . . no
Mn4 C16 C17 71.08(18) . . . yes
Mn4 C16 C20 71.24(18) . . . yes
Mn4 C16 H16 123.00 . . . no
C17 C16 C20 107.8(3) . . . no
C17 C16 H16 126.00 . . . no
C20 C16 H16 126.00 . . . no
Mn4 C17 C16 70.62(18) . . . yes
Mn4 C17 C18 71.07(18) . . . yes
Mn4 C17 H17 124.00 . . . no
C16 C17 C18 107.9(3) . . . no
C16 C17 H17 126.00 . . . no
C18 C17 H17 126.00 . . . no
Mn4 C18 C17 71.36(18) . . . yes
Mn4 C18 C19 70.55(18) . . . yes
Mn4 C18 H18 124.00 . . . no
C17 C18 C19 108.3(3) . . . no
C17 C18 H18 126.00 . . . no
C19 C18 H18 126.00 . . . no
Mn4 C19 C18 71.20(17) . . . yes
Mn4 C19 C20 71.36(17) . . . yes
Mn4 C19 H19 123.00 . . . no
C18 C19 C20 107.6(3) . . . no
C18 C19 H19 126.00 . . . no
C20 C19 H19 126.00 . . . no
Mn4 C20 C16 70.98(18) . . . yes
Mn4 C20 C19 70.61(17) . . . yes
Mn4 C20 H20 124.00 . . . no
C16 C20 C19 108.3(3) . . . no
C16 C20 H20 126.00 . . . no
C19 C20 H20 126.00 . . . no
Mn5 C21 C22 71.17(19) . . . yes
Mn5 C21 C25 71.04(18) . . . yes
Mn5 C21 H21 124.00 . . . no
C22 C21 C25 108.4(3) . . . no
C22 C21 H21 126.00 . . . no
C25 C21 H21 126.00 . . . no
Mn5 C22 C21 70.81(19) . . . yes
Mn5 C22 C23 71.48(18) . . . yes
Mn5 C22 H22 123.00 . . . no
C21 C22 C23 107.7(3) . . . no
C21 C22 H22 126.00 . . . no
C23 C22 H22 126.00 . . . no
Mn5 C23 C22 70.34(19) . . . yes
Mn5 C23 C24 71.18(18) . . . yes
Mn5 C23 H23 124.00 . . . no
C22 C23 C24 108.2(3) . . . no
C22 C23 H23 126.00 . . . no
C24 C23 H23 126.00 . . . no
Mn5 C24 C23 71.02(18) . . . yes
Mn5 C24 C25 70.37(17) . . . yes
Mn5 C24 H24 124.00 . . . no
C23 C24 C25 108.0(3) . . . no
C23 C24 H24 126.00 . . . no
C25 C24 H24 126.00 . . . no
Mn5 C25 C21 70.58(18) . . . yes
Mn5 C25 C24 71.58(18) . . . yes
Mn5 C25 H25 123.00 . . . no
C21 C25 C24 107.6(3) . . . no
C21 C25 H25 126.00 . . . no
C24 C25 H25 126.00 . . . no
Mn7 C26 C27 70.25(18) . . . yes
Mn7 C26 C30 70.82(18) . . . yes
Mn7 C26 H26 125.00 . . . no
C27 C26 C30 107.9(3) . . . no
C27 C26 H26 126.00 . . . no
C30 C26 H26 126.00 . . . no
Mn7 C27 C26 71.80(18) . . . yes
Mn7 C27 C28 70.09(18) . . . yes
Mn7 C27 H27 124.00 . . . no
C26 C27 C28 108.1(3) . . . no
C26 C27 H27 126.00 . . . no
C28 C27 H27 126.00 . . . no
Mn7 C28 C27 71.23(18) . . . yes
Mn7 C28 C29 70.98(18) . . . yes
Mn7 C28 H28 123.00 . . . no
C27 C28 C29 107.8(3) . . . no
C27 C28 H28 126.00 . . . no
C29 C28 H28 126.00 . . . no
Mn7 C29 C28 70.57(18) . . . yes
Mn7 C29 C30 71.99(18) . . . yes
Mn7 C29 H29 123.00 . . . no
C28 C29 C30 108.3(3) . . . no
C28 C29 H29 126.00 . . . no
C30 C29 H29 126.00 . . . no
Mn7 C30 C26 70.98(18) . . . yes
Mn7 C30 C29 69.86(18) . . . yes
Mn7 C30 H30 125.00 . . . no
C26 C30 C29 107.9(3) . . . no
C26 C30 H30 126.00 . . . no
C29 C30 H30 126.00 . . . no
Mn6 C31 C32 71.37(18) . . . yes
Mn6 C31 C35 69.59(18) . . . yes
Mn6 C31 H31 125.00 . . . no
C32 C31 C35 107.8(3) . . . no
C32 C31 H31 126.00 . . . no
C35 C31 H31 126.00 . . . no
Mn6 C32 C31 70.73(18) . . . yes
Mn6 C32 C33 70.40(18) . . . yes
Mn6 C32 H32 125.00 . . . no
C31 C32 C33 108.3(3) . . . no
C31 C32 H32 126.00 . . . no
C33 C32 H32 126.00 . . . no
Mn6 C33 C32 71.57(18) . . . yes
Mn6 C33 C34 69.75(18) . . . yes
Mn6 C33 H33 124.00 . . . no
C32 C33 C34 107.9(3) . . . no
C32 C33 H33 126.00 . . . no
C34 C33 H33 126.00 . . . no
Mn6 C34 C33 71.70(18) . . . yes
Mn6 C34 C35 70.90(18) . . . yes
Mn6 C34 H34 123.00 . . . no
C33 C34 C35 108.2(3) . . . no
C33 C34 H34 126.00 . . . no
C35 C34 H34 126.00 . . . no
Mn6 C35 C31 71.74(18) . . . yes
Mn6 C35 C34 70.59(18) . . . yes
Mn6 C35 H35 123.00 . . . no
C31 C35 C34 107.8(3) . . . no
C31 C35 H35 126.00 . . . no
C34 C35 H35 126.00 . . . no
Mn5 C36 O2 173.8(3) . . . yes
Mn5 C37 O1 178.2(3) . . . yes
Mn7 C38 O5 176.9(3) . . . yes
Mn7 C39 O6 176.8(3) . . . yes
Mn6 C40 O4 176.9(3) . . . yes
Mn6 C41 O3 175.1(3) . . . yes
C43 Cl3 C43 63.5(4) . . 2_666 yes
Cl3 C43 Cl3 116.5(5) . . 2_666 yes
Cl3 C43 H43A 108.00 . . . no
Cl3 C43 H43A 108.00 2_666 . . no
Cl3 C43 H43B 108.00 . . . no
Cl3 C43 H43B 108.00 2_666 . . no
H43A C43 H43B 107.00 . . . no
Cl1 C42 Cl2 111.2(2) . . . yes
Cl1 C42 H42A 109.00 . . . no
Cl1 C42 H42B 109.00 . . . no
Cl2 C42 H42A 109.00 . . . no
Cl2 C42 H42B 109.00 . . . no
H42A C42 H42B 108.00 . . . no

loop_
_geom_bond_atom_site_label_1
_geom_bond_atom_site_label_2
_geom_bond_distance
_geom_bond_site_symmetry_1
_geom_bond_site_symmetry_2
_geom_bond_publ_flag
Mn1 P1 2.2465(8) . . yes
Mn1 P2 2.2620(9) . . yes
Mn1 P4 2.2235(9) . . yes
Mn1 C1 2.181(3) . . yes
Mn1 C2 2.186(3) . . yes
Mn1 C3 2.190(3) . . yes
Mn1 C4 2.166(3) . . yes
Mn1 C5 2.171(3) . . yes
Mn2 P2 2.2398(7) . . yes
Mn2 P3 2.2633(8) . . yes
Mn2 P4 2.2223(9) . . yes
Mn2 C6 2.185(3) . . yes
Mn2 C7 2.192(3) . . yes
Mn2 C8 2.170(3) . . yes
Mn2 C9 2.173(3) . . yes
Mn2 C10 2.201(3) . . yes
Mn3 P1 2.2536(7) . . yes
Mn3 P3 2.2430(9) . . yes
Mn3 P4 2.2335(9) . . yes
Mn3 C11 2.171(3) . . yes
Mn3 C12 2.164(3) . . yes
Mn3 C13 2.182(4) . . yes
Mn3 C14 2.168(3) . . yes
Mn3 C15 2.187(3) . . yes
Mn4 P1 2.2587(9) . . yes
Mn4 P2 2.2482(8) . . yes
Mn4 P3 2.2463(7) . . yes
Mn4 C16 2.168(3) . . yes
Mn4 C17 2.174(3) . . yes
Mn4 C18 2.170(3) . . yes
Mn4 C19 2.162(3) . . yes
Mn4 C20 2.171(3) . . yes
Mn5 P1 2.2779(8) . . yes
Mn5 C21 2.158(3) . . yes
Mn5 C22 2.163(3) . . yes
Mn5 C23 2.177(3) . . yes
Mn5 C24 2.180(3) . . yes
Mn5 C25 2.164(3) . . yes
Mn5 C36 1.768(3) . . yes
Mn5 C37 1.779(3) . . yes
Mn6 P2 2.2778(8) . . yes
Mn6 C31 2.171(3) . . yes
Mn6 C32 2.180(3) . . yes
Mn6 C33 2.164(3) . . yes
Mn6 C34 2.139(3) . . yes
Mn6 C35 2.143(3) . . yes
Mn6 C40 1.779(3) . . yes
Mn6 C41 1.768(3) . . yes
Mn7 P3 2.2616(8) . . yes
Mn7 C26 2.180(3) . . yes
Mn7 C27 2.160(3) . . yes
Mn7 C28 2.145(3) . . yes
Mn7 C29 2.150(3) . . yes
Mn7 C30 2.178(3) . . yes
Mn7 C38 1.776(3) . . yes
Mn7 C39 1.778(3) . . yes
O1 C37 1.155(4) . . yes
O2 C36 1.156(4) . . yes
O3 C41 1.159(4) . . yes
O4 C40 1.156(4) . . yes
O5 C38 1.161(4) . . yes
O6 C39 1.161(4) . . yes
C1 C2 1.419(5) . . no
C1 C5 1.411(4) . . no
C1 H1 0.9300 . . no
C2 C3 1.420(4) . . no
C2 H2 0.9300 . . no
C3 C4 1.406(4) . . no
C3 H3 0.9300 . . no
C4 C5 1.425(4) . . no
C4 H4 0.9300 . . no
C5 H5 0.9300 . . no
C6 C7 1.408(4) . . no
C6 C10 1.424(4) . . no
C6 H6 0.9300 . . no
C7 C8 1.406(5) . . no
C7 H7 0.9300 . . no
C8 C9 1.422(4) . . no
C8 H8 0.9300 . . no
C9 C10 1.408(4) . . no
C9 H9 0.9300 . . no
C10 H10 0.9300 . . no
C11 C12 1.407(5) . . no
C11 C15 1.402(5) . . no
C11 H11 0.9300 . . no
C12 C13 1.408(6) . . no
C12 H12 0.9300 . . no
C13 C14 1.393(5) . . no
C13 H13 0.9300 . . no
C14 C15 1.400(5) . . no
C14 H14 0.9300 . . no
C15 H15 0.9300 . . no
C16 C17 1.425(4) . . no
C16 C20 1.405(4) . . no
C16 H16 0.9300 . . no
C17 C18 1.399(4) . . no
C17 H17 0.9300 . . no
C18 C19 1.419(4) . . no
C18 H18 0.9300 . . no
C19 C20 1.412(4) . . no
C19 H19 0.9300 . . no
C20 H20 0.9300 . . no
C21 C22 1.407(4) . . no
C21 C25 1.420(4) . . no
C21 H21 0.9300 . . no
C22 C23 1.420(5) . . no
C22 H22 0.9300 . . no
C23 C24 1.411(4) . . no
C23 H23 0.9300 . . no
C24 C25 1.416(5) . . no
C24 H24 0.9300 . . no
C25 H25 0.9300 . . no
C26 C27 1.412(4) . . no
C26 C30 1.426(5) . . no
C26 H26 0.9300 . . no
C27 C28 1.426(5) . . no
C27 H27 0.9300 . . no
C28 C29 1.414(5) . . no
C28 H28 0.9300 . . no
C29 C30 1.415(5) . . no
C29 H29 0.9300 . . no
C30 H30 0.9300 . . no
C31 C32 1.413(5) . . no
C31 C35 1.428(4) . . no
C31 H31 0.9300 . . no
C32 C33 1.416(4) . . no
C32 H32 0.9300 . . no
C33 C34 1.421(5) . . no
C33 H33 0.9300 . . no
C34 C35 1.412(4) . . no
C34 H34 0.9300 . . no
C35 H35 0.9300 . . no
Cl3 C43 1.673(8) . . yes
Cl3 C43 1.788(8) . 2_666 yes
C43 H43A 0.9700 . . no
C43 H43B 0.9700 . . no
Cl1 C42 1.761(5) . . yes
Cl2 C42 1.775(4) . . yes
C42 H42A 0.9700 . . no
C42 H42B 0.9700 . . no

loop_
_geom_hbond_atom_site_label_D
_geom_hbond_atom_site_label_H
_geom_hbond_atom_site_label_A
_geom_hbond_distance_DH
_geom_hbond_distance_HA
_geom_hbond_distance_DA
_geom_hbond_angle_DHA
_geom_hbond_site_symmetry_A
_geom_hbond_publ_flag
C2 H2 O1 0.9300 2.5000 3.388(4) 160.00 1_655 yes
C14 H14 O2 0.9300 2.5300 3.178(5) 127.00 . yes
C14 H14 O6 0.9300 2.5600 3.303(4) 137.00 1_565 yes
C23 H23 O3 0.9300 2.4200 3.287(4) 156.00 1_455 yes
C30 H30 O2 0.9300 2.4700 3.194(4) 134.00 1_545 yes
C43 H43A Cl2 0.9700 2.6100 3.378(9) 136.00 . yes
C42 H42A O5 0.9700 2.5000 3.471(5) 178.00 2_766 yes

loop_
_geom_torsion_atom_site_label_1
_geom_torsion_atom_site_label_2
_geom_torsion_atom_site_label_3
_geom_torsion_atom_site_label_4
_geom_torsion
_geom_torsion_site_symmetry_1
_geom_torsion_site_symmetry_2
_geom_torsion_site_symmetry_3
_geom_torsion_site_symmetry_4
_geom_torsion_publ_flag
Mn1 C1 C2 C3 -62.2(2) . . . . no
Mn1 C1 C5 C4 61.7(2) . . . . no
Mn1 C2 C3 C4 -60.5(2) . . . . no
Mn1 C3 C4 C5 -62.3(2) . . . . no
Mn1 C4 C5 C1 -62.3(2) . . . . no
Mn2 C6 C7 C8 -60.8(2) . . . . no
Mn2 C6 C10 C9 60.7(2) . . . . no
Mn2 C7 C8 C9 -62.4(2) . . . . no
Mn2 C8 C9 C10 -63.0(2) . . . . no
Mn2 C9 C10 C6 -60.9(2) . . . . no
Mn3 C11 C12 C13 -63.0(2) . . . . no
Mn3 C11 C15 C14 61.3(2) . . . . no
Mn3 C12 C13 C14 -61.4(3) . . . . no
Mn3 C13 C14 C15 -62.8(2) . . . . no
Mn3 C14 C15 C11 -61.3(2) . . . . no
Mn4 C16 C17 C18 61.6(2) . . . . no
Mn4 C16 C20 C19 -61.1(2) . . . . no
Mn4 C17 C18 C19 61.2(2) . . . . no
Mn4 C18 C19 C20 62.5(2) . . . . no
Mn4 C19 C20 C16 61.3(2) . . . . no
Mn5 C21 C22 C23 62.3(2) . . . . no
Mn5 C21 C25 C24 -62.4(2) . . . . no
Mn5 C22 C23 C24 61.4(2) . . . . no
Mn5 C23 C24 C25 61.0(2) . . . . no
Mn5 C24 C25 C21 61.7(2) . . . . no
Mn6 C31 C32 C33 60.7(2) . . . . no
Mn6 C31 C35 C34 -61.8(2) . . . . no
Mn6 C32 C33 C34 60.6(2) . . . . no
Mn6 C33 C34 C35 61.9(2) . . . . no
Mn6 C34 C35 C31 62.5(2) . . . . no
Mn7 C26 C27 C28 61.0(2) . . . . no
Mn7 C26 C30 C29 -60.4(2) . . . . no
Mn7 C27 C28 C29 61.9(2) . . . . no
Mn7 C28 C29 C30 62.5(2) . . . . no
Mn7 C29 C30 C26 61.1(2) . . . . no
P1 Mn1 P2 Mn2 92.18(3) . . . . no
P1 Mn1 P2 Mn4 13.20(3) . . . . no
P1 Mn1 P2 Mn6 -127.67(5) . . . . no
P1 Mn1 P4 Mn2 -92.19(3) . . . . no
P1 Mn1 P4 Mn3 -13.87(3) . . . . no
P1 Mn1 C1 C2 157.61(16) . . . . no
P1 Mn1 C1 C5 39.41(19) . . . . no
P1 Mn1 C2 C1 -40.4(3) . . . . no
P1 Mn1 C2 C3 76.5(2) . . . . no
P1 Mn1 C3 C2 -139.95(16) . . . . no
P1 Mn1 C3 C4 -21.3(2) . . . . no
P1 Mn1 C4 C3 162.99(17) . . . . no
P1 Mn1 C4 C5 -79.96(17) . . . . no
P1 Mn1 C5 C1 -144.56(18) . . . . no
P1 Mn1 C5 C4 98.22(17) . . . . no
P1 Mn3 P3 Mn2 -93.96(3) . . . . no
P1 Mn3 P3 Mn4 -15.51(3) . . . . no
P1 Mn3 P3 Mn7 124.48(5) . . . . no
P1 Mn3 P4 Mn1 13.80(3) . . . . no
P1 Mn3 P4 Mn2 93.29(3) . . . . no
P1 Mn3 C11 C12 162.4(2) . . . . no
P1 Mn3 C11 C15 44.8(2) . . . . no
P1 Mn3 C12 C11 -34.4(4) . . . . no
P1 Mn3 C12 C13 82.3(3) . . . . no
P1 Mn3 C13 C12 -141.1(2) . . . . no
P1 Mn3 C13 C14 -23.5(3) . . . . no
P1 Mn3 C14 C13 162.4(2) . . . . no
P1 Mn3 C14 C15 -79.79(18) . . . . no
P1 Mn3 C15 C11 -141.00(18) . . . . no
P1 Mn3 C15 C14 101.56(19) . . . . no
P1 Mn4 P2 Mn1 -13.13(3) . . . . no
P1 Mn4 P2 Mn2 -91.53(3) . . . . no
P1 Mn4 P2 Mn6 127.63(5) . . . . no
P1 Mn4 P3 Mn2 92.87(3) . . . . no
P1 Mn4 P3 Mn3 15.46(3) . . . . no
P1 Mn4 P3 Mn7 -126.35(5) . . . . no
P1 Mn4 C16 C17 -179.71(15) . . . . no
P1 Mn4 C16 C20 -62.43(18) . . . . no
P1 Mn4 C17 C16 0.4(2) . . . . no
P1 Mn4 C17 C18 -117.32(18) . . . . no
P1 Mn4 C18 C17 110.54(18) . . . . no
P1 Mn4 C18 C19 -7.5(2) . . . . no
P1 Mn4 C19 C18 175.16(16) . . . . no
P1 Mn4 C19 C20 58.25(18) . . . . no
P1 Mn4 C20 C16 118.40(18) . . . . no
P1 Mn4 C20 C19 -123.36(18) . . . . no
P1 Mn5 C21 C22 -145.04(16) . . . . no
P1 Mn5 C21 C25 -27.0(3) . . . . no
P1 Mn5 C22 C21 105.4(3) . . . . no
P1 Mn5 C22 C23 -11.7(4) . . . . no
P1 Mn5 C23 C22 175.08(15) . . . . no
P1 Mn5 C23 C24 56.9(2) . . . . no
P1 Mn5 C24 C23 -133.65(17) . . . . no
P1 Mn5 C24 C25 108.31(17) . . . . no
P1 Mn5 C25 C21 163.23(16) . . . . no
P1 Mn5 C25 C24 -79.65(18) . . . . no
P2 Mn1 P1 Mn3 -91.97(3) . . . . no
P2 Mn1 P1 Mn4 -13.13(3) . . . . no
P2 Mn1 P1 Mn5 125.79(5) . . . . no
P2 Mn1 P4 Mn2 14.92(3) . . . . no
P2 Mn1 P4 Mn3 93.23(3) . . . . no
P2 Mn1 C1 C2 -7.4(3) . . . . no
P2 Mn1 C1 C5 -125.56(17) . . . . no
P2 Mn1 C2 C1 175.23(16) . . . . no
P2 Mn1 C2 C3 -67.82(18) . . . . no
P2 Mn1 C3 C2 115.37(18) . . . . no
P2 Mn1 C3 C4 -125.95(18) . . . . no
P2 Mn1 C4 C3 58.57(19) . . . . no
P2 Mn1 C4 C5 175.63(16) . . . . no
P2 Mn1 C5 C1 109.6(2) . . . . no
P2 Mn1 C5 C4 -7.6(3) . . . . no
P2 Mn2 P3 Mn3 93.48(3) . . . . no
P2 Mn2 P3 Mn4 14.20(3) . . . . no
P2 Mn2 P3 Mn7 -124.83(5) . . . . no
P2 Mn2 P4 Mn1 -15.11(3) . . . . no
P2 Mn2 P4 Mn3 -93.49(3) . . . . no
P2 Mn2 C6 C7 76.1(2) . . . . no
P2 Mn2 C6 C10 -41.2(3) . . . . no
P2 Mn2 C7 C6 -141.29(16) . . . . no
P2 Mn2 C7 C8 -22.9(2) . . . . no
P2 Mn2 C8 C7 161.94(17) . . . . no
P2 Mn2 C8 C9 -81.22(17) . . . . no
P2 Mn2 C9 C8 98.08(17) . . . . no
P2 Mn2 C9 C10 -144.54(18) . . . . no
P2 Mn2 C10 C6 157.91(16) . . . . no
P2 Mn2 C10 C9 40.2(2) . . . . no
P2 Mn4 P1 Mn1 13.22(3) . . . . no
P2 Mn4 P1 Mn3 91.00(3) . . . . no
P2 Mn4 P1 Mn5 -128.01(4) . . . . no
P2 Mn4 P3 Mn2 -14.17(3) . . . . no
P2 Mn4 P3 Mn3 -91.57(3) . . . . no
P2 Mn4 P3 Mn7 126.62(5) . . . . no
P2 Mn4 C16 C17 -42.1(3) . . . . no
P2 Mn4 C16 C20 75.2(2) . . . . no
P2 Mn4 C17 C16 156.78(15) . . . . no
P2 Mn4 C17 C18 39.04(19) . . . . no
P2 Mn4 C18 C17 -144.89(18) . . . . no
P2 Mn4 C18 C19 97.03(17) . . . . no
P2 Mn4 C19 C18 -80.97(17) . . . . no
P2 Mn4 C19 C20 162.12(17) . . . . no
P2 Mn4 C20 C16 -140.48(16) . . . . no
P2 Mn4 C20 C19 -22.2(2) . . . . no
P2 Mn6 C31 C32 65.62(19) . . . . no
P2 Mn6 C31 C35 -176.33(15) . . . . no
P2 Mn6 C32 C31 -124.98(17) . . . . no
P2 Mn6 C32 C33 116.49(17) . . . . no
P2 Mn6 C33 C32 -73.21(19) . . . . no
P2 Mn6 C33 C34 168.94(16) . . . . no
P2 Mn6 C34 C33 -20.4(3) . . . . no
P2 Mn6 C34 C35 -138.04(18) . . . . no
P2 Mn6 C35 C31 7.9(3) . . . . no
P2 Mn6 C35 C34 125.1(2) . . . . no
P3 Mn2 P2 Mn1 -91.99(3) . . . . no
P3 Mn2 P2 Mn4 -14.16(3) . . . . no
P3 Mn2 P2 Mn6 127.32(5) . . . . no
P3 Mn2 P4 Mn1 91.13(3) . . . . no
P3 Mn2 P4 Mn3 12.75(3) . . . . no
P3 Mn2 C6 C7 -67.36(18) . . . . no
P3 Mn2 C6 C10 175.38(16) . . . . no
P3 Mn2 C7 C6 115.51(17) . . . . no
P3 Mn2 C7 C8 -126.13(18) . . . . no
P3 Mn2 C8 C7 58.14(19) . . . . no
P3 Mn2 C8 C9 174.99(15) . . . . no
P3 Mn2 C9 C8 -8.6(3) . . . . no
P3 Mn2 C9 C10 108.8(2) . . . . no
P3 Mn2 C10 C6 -7.1(3) . . . . no
P3 Mn2 C10 C9 -124.82(17) . . . . no
P3 Mn3 P1 Mn1 93.56(3) . . . . no
P3 Mn3 P1 Mn4 15.46(3) . . . . no
P3 Mn3 P1 Mn5 -123.74(5) . . . . no
P3 Mn3 P4 Mn1 -92.38(3) . . . . no
P3 Mn3 P4 Mn2 -12.88(3) . . . . no
P3 Mn3 C11 C12 -95.5(2) . . . . no
P3 Mn3 C11 C15 146.94(18) . . . . no
P3 Mn3 C12 C11 83.8(2) . . . . no
P3 Mn3 C12 C13 -159.5(2) . . . . no
P3 Mn3 C13 C12 25.6(3) . . . . no
P3 Mn3 C13 C14 143.32(19) . . . . no
P3 Mn3 C14 C13 -71.8(3) . . . . no
P3 Mn3 C14 C15 46.1(3) . . . . no
P3 Mn3 C15 C11 -38.1(2) . . . . no
P3 Mn3 C15 C14 -155.50(17) . . . . no
P3 Mn4 P1 Mn1 -93.20(3) . . . . no
P3 Mn4 P1 Mn3 -15.42(3) . . . . no
P3 Mn4 P1 Mn5 125.57(4) . . . . no
P3 Mn4 P2 Mn1 92.68(3) . . . . no
P3 Mn4 P2 Mn2 14.29(3) . . . . no
P3 Mn4 P2 Mn6 -126.55(5) . . . . no
P3 Mn4 C16 C17 77.56(16) . . . . no
P3 Mn4 C16 C20 -165.16(17) . . . . no
P3 Mn4 C17 C16 -101.63(16) . . . . no
P3 Mn4 C17 C18 140.63(18) . . . . no
P3 Mn4 C18 C17 -43.45(19) . . . . no
P3 Mn4 C18 C19 -161.54(15) . . . . no
P3 Mn4 C19 C18 33.5(3) . . . . no
P3 Mn4 C19 C20 -83.4(2) . . . . no
P3 Mn4 C20 C16 19.3(2) . . . . no
P3 Mn4 C20 C19 137.52(16) . . . . no
P3 Mn7 C26 C27 125.05(17) . . . . no
P3 Mn7 C26 C30 -116.91(17) . . . . no
P3 Mn7 C27 C26 -64.52(19) . . . . no
P3 Mn7 C27 C28 177.60(15) . . . . no
P3 Mn7 C28 C27 -5.0(3) . . . . no
P3 Mn7 C28 C29 -122.3(2) . . . . no
P3 Mn7 C29 C28 135.71(18) . . . . no
P3 Mn7 C29 C30 18.0(3) . . . . no
P3 Mn7 C30 C26 71.84(18) . . . . no
P3 Mn7 C30 C29 -169.92(16) . . . . no
P4 Mn1 P1 Mn3 13.80(3) . . . . no
P4 Mn1 P1 Mn4 92.64(3) . . . . no
P4 Mn1 P1 Mn5 -128.43(5) . . . . no
P4 Mn1 P2 Mn2 -14.87(3) . . . . no
P4 Mn1 P2 Mn4 -93.85(3) . . . . no
P4 Mn1 P2 Mn6 125.27(5) . . . . no
P4 Mn1 C1 C2 -102.53(18) . . . . no
P4 Mn1 C1 C5 139.26(18) . . . . no
P4 Mn1 C2 C1 73.45(17) . . . . no
P4 Mn1 C2 C3 -169.60(18) . . . . no
P4 Mn1 C3 C2 12.9(2) . . . . no
P4 Mn1 C3 C4 131.58(16) . . . . no
P4 Mn1 C4 C3 -83.9(2) . . . . no
P4 Mn1 C4 C5 33.2(2) . . . . no
P4 Mn1 C5 C1 -42.31(19) . . . . no
P4 Mn1 C5 C4 -159.53(16) . . . . no
P4 Mn2 P2 Mn1 14.92(3) . . . . no
P4 Mn2 P2 Mn4 92.75(3) . . . . no
P4 Mn2 P2 Mn6 -125.77(5) . . . . no
P4 Mn2 P3 Mn3 -12.75(3) . . . . no
P4 Mn2 P3 Mn4 -92.03(3) . . . . no
P4 Mn2 P3 Mn7 128.94(5) . . . . no
P4 Mn2 C6 C7 -170.81(18) . . . . no
P4 Mn2 C6 C10 71.93(17) . . . . no
P4 Mn2 C7 C6 11.4(2) . . . . no
P4 Mn2 C7 C8 129.74(16) . . . . no
P4 Mn2 C8 C7 -85.3(2) . . . . no
P4 Mn2 C8 C9 31.6(2) . . . . no
P4 Mn2 C9 C8 -160.07(16) . . . . no
P4 Mn2 C9 C10 -42.69(19) . . . . no
P4 Mn2 C10 C6 -103.85(18) . . . . no
P4 Mn2 C10 C9 138.39(18) . . . . no
P4 Mn3 P1 Mn1 -13.71(3) . . . . no
P4 Mn3 P1 Mn4 -91.81(3) . . . . no
P4 Mn3 P1 Mn5 128.99(5) . . . . no
P4 Mn3 P3 Mn2 12.71(3) . . . . no
P4 Mn3 P3 Mn4 91.15(3) . . . . no
P4 Mn3 P3 Mn7 -128.86(5) . . . . no
P4 Mn3 C11 C12 11.1(3) . . . . no
P4 Mn3 C11 C15 -106.53(19) . . . . no
P4 Mn3 C12 C11 -172.25(19) . . . . no
P4 Mn3 C12 C13 -55.6(2) . . . . no
P4 Mn3 C13 C12 123.1(2) . . . . no
P4 Mn3 C13 C14 -119.2(2) . . . . no
P4 Mn3 C14 C13 58.8(2) . . . . no
P4 Mn3 C14 C15 176.57(18) . . . . no
P4 Mn3 C15 C11 112.74(18) . . . . no
P4 Mn3 C15 C14 -4.7(2) . . . . no
C1 Mn1 P1 Mn3 97.76(10) . . . . no
C1 Mn1 P1 Mn4 176.60(10) . . . . no
C1 Mn1 P1 Mn5 -44.48(11) . . . . no
C1 Mn1 P2 Mn2 -101.85(14) . . . . no
C1 Mn1 P2 Mn4 179.17(14) . . . . no
C1 Mn1 P2 Mn6 38.30(15) . . . . no
C1 Mn1 P4 Mn2 154.80(9) . . . . no
C1 Mn1 P4 Mn3 -126.88(9) . . . . no
C1 Mn1 C2 C3 117.0(3) . . . . no
C1 Mn1 C3 C2 -37.89(18) . . . . no
C1 Mn1 C3 C4 80.8(2) . . . . no
C1 Mn1 C4 C3 -79.5(2) . . . . no
C1 Mn1 C4 C5 37.53(18) . . . . no
C1 Mn1 C5 C4 -117.2(3) . . . . no
C1 C2 C3 Mn1 62.0(2) . . . . no
C1 C2 C3 C4 1.5(4) . . . . no
C2 Mn1 P1 Mn3 123.78(16) . . . . no
C2 Mn1 P1 Mn4 -157.38(16) . . . . no
C2 Mn1 P1 Mn5 -18.45(18) . . . . no
C2 Mn1 P2 Mn2 -106.48(9) . . . . no
C2 Mn1 P2 Mn4 174.54(9) . . . . no
C2 Mn1 P2 Mn6 33.67(10) . . . . no
C2 Mn1 P4 Mn2 117.92(9) . . . . no
C2 Mn1 P4 Mn3 -163.77(9) . . . . no
C2 Mn1 C1 C5 -118.2(3) . . . . no
C2 Mn1 C3 C4 118.7(3) . . . . no
C2 Mn1 C4 C3 -36.97(18) . . . . no
C2 Mn1 C4 C5 80.1(2) . . . . no
C2 Mn1 C5 C1 37.21(18) . . . . no
C2 Mn1 C5 C4 -80.01(19) . . . . no
C2 C1 C5 Mn1 -61.5(2) . . . . no
C2 C1 C5 C4 0.2(4) . . . . no
C2 C3 C4 Mn1 60.9(2) . . . . no
C2 C3 C4 C5 -1.4(4) . . . . no
C3 Mn1 P1 Mn3 171.52(11) . . . . no
C3 Mn1 P1 Mn4 -109.64(11) . . . . no
C3 Mn1 P1 Mn5 29.29(12) . . . . no
C3 Mn1 P2 Mn2 -141.17(8) . . . . no
C3 Mn1 P2 Mn4 139.86(8) . . . . no
C3 Mn1 P2 Mn6 -1.02(9) . . . . no
C3 Mn1 P4 Mn2 110.04(11) . . . . no
C3 Mn1 P4 Mn3 -171.65(11) . . . . no
C3 Mn1 C1 C2 37.83(18) . . . . no
C3 Mn1 C1 C5 -80.38(19) . . . . no
C3 Mn1 C2 C1 -117.0(3) . . . . no
C3 Mn1 C4 C5 117.1(3) . . . . no
C3 Mn1 C5 C1 79.7(2) . . . . no
C3 Mn1 C5 C4 -37.49(18) . . . . no
C3 C4 C5 Mn1 63.0(2) . . . . no
C3 C4 C5 C1 0.7(4) . . . . no
C4 Mn1 P1 Mn3 158.72(9) . . . . no
C4 Mn1 P1 Mn4 -122.44(9) . . . . no
C4 Mn1 P1 Mn5 16.48(10) . . . . no
C4 Mn1 P2 Mn2 -172.63(9) . . . . no
C4 Mn1 P2 Mn4 108.39(9) . . . . no
C4 Mn1 P2 Mn6 -32.48(10) . . . . no
C4 Mn1 P4 Mn2 158.77(14) . . . . no
C4 Mn1 P4 Mn3 -122.92(14) . . . . no
C4 Mn1 C1 C2 80.2(2) . . . . no
C4 Mn1 C1 C5 -38.05(18) . . . . no
C4 Mn1 C2 C1 -80.2(2) . . . . no
C4 Mn1 C2 C3 36.76(18) . . . . no
C4 Mn1 C3 C2 -118.7(3) . . . . no
C4 Mn1 C5 C1 117.2(3) . . . . no
C5 Mn1 P1 Mn3 120.80(8) . . . . no
C5 Mn1 P1 Mn4 -160.36(8) . . . . no
C5 Mn1 P1 Mn5 -21.43(9) . . . . no
C5 Mn1 P2 Mn2 -167.66(16) . . . . no
C5 Mn1 P2 Mn4 113.36(16) . . . . no
C5 Mn1 P2 Mn6 -27.52(17) . . . . no
C5 Mn1 P4 Mn2 179.68(9) . . . . no
C5 Mn1 P4 Mn3 -102.01(9) . . . . no
C5 Mn1 C1 C2 118.2(3) . . . . no
C5 Mn1 C2 C1 -37.13(18) . . . . no
C5 Mn1 C2 C3 79.8(2) . . . . no
C5 Mn1 C3 C2 -80.5(2) . . . . no
C5 Mn1 C3 C4 38.20(18) . . . . no
C5 Mn1 C4 C3 -117.1(3) . . . . no
C5 C1 C2 Mn1 61.2(2) . . . . no
C5 C1 C2 C3 -1.0(4) . . . . no
C6 Mn2 P2 Mn1 124.57(17) . . . . no
C6 Mn2 P2 Mn4 -157.61(17) . . . . no
C6 Mn2 P2 Mn6 -16.13(19) . . . . no
C6 Mn2 P3 Mn3 -104.74(9) . . . . no
C6 Mn2 P3 Mn4 175.98(9) . . . . no
C6 Mn2 P3 Mn7 36.95(10) . . . . no
C6 Mn2 P4 Mn1 -166.25(8) . . . . no
C6 Mn2 P4 Mn3 115.38(8) . . . . no
C6 Mn2 C7 C8 118.4(3) . . . . no
C6 Mn2 C8 C7 -36.93(18) . . . . no
C6 Mn2 C8 C9 79.92(19) . . . . no
C6 Mn2 C9 C8 -79.87(19) . . . . no
C6 Mn2 C9 C10 37.51(18) . . . . no
C6 Mn2 C10 C9 -117.8(3) . . . . no
C6 C7 C8 Mn2 61.2(2) . . . . no
C6 C7 C8 C9 -1.2(4) . . . . no
C7 Mn2 P2 Mn1 172.56(11) . . . . no
C7 Mn2 P2 Mn4 -109.61(11) . . . . no
C7 Mn2 P2 Mn6 31.87(12) . . . . no
C7 Mn2 P3 Mn3 -139.01(9) . . . . no
C7 Mn2 P3 Mn4 141.72(9) . . . . no
C7 Mn2 P3 Mn7 2.68(10) . . . . no
C7 Mn2 P4 Mn1 -173.15(11) . . . . no
C7 Mn2 P4 Mn3 108.48(11) . . . . no
C7 Mn2 C6 C10 -117.3(3) . . . . no
C7 Mn2 C8 C9 116.8(3) . . . . no
C7 Mn2 C9 C8 -37.61(18) . . . . no
C7 Mn2 C9 C10 79.8(2) . . . . no
C7 Mn2 C10 C6 37.44(18) . . . . no
C7 Mn2 C10 C9 -80.3(2) . . . . no
C7 C6 C10 Mn2 -62.6(2) . . . . no
C7 C6 C10 C9 -1.9(4) . . . . no
C7 C8 C9 Mn2 63.0(2) . . . . no
C7 C8 C9 C10 0.0(4) . . . . no
C8 Mn2 P2 Mn1 158.81(9) . . . . no
C8 Mn2 P2 Mn4 -123.37(9) . . . . no
C8 Mn2 P2 Mn6 18.12(10) . . . . no
C8 Mn2 P3 Mn3 -170.28(9) . . . . no
C8 Mn2 P3 Mn4 110.45(9) . . . . no
C8 Mn2 P3 Mn7 -28.59(10) . . . . no
C8 Mn2 P4 Mn1 -124.43(14) . . . . no
C8 Mn2 P4 Mn3 157.20(14) . . . . no
C8 Mn2 C6 C7 37.00(18) . . . . no
C8 Mn2 C6 C10 -80.3(2) . . . . no
C8 Mn2 C7 C6 -118.4(3) . . . . no
C8 Mn2 C9 C10 117.4(3) . . . . no
C8 Mn2 C10 C6 79.8(2) . . . . no
C8 Mn2 C10 C9 -37.96(18) . . . . no
C8 C9 C10 Mn2 62.0(2) . . . . no
C8 C9 C10 C6 1.1(4) . . . . no
C9 Mn2 P2 Mn1 120.99(9) . . . . no
C9 Mn2 P2 Mn4 -161.18(9) . . . . no
C9 Mn2 P2 Mn6 -19.70(10) . . . . no
C9 Mn2 P3 Mn3 -164.68(15) . . . . no
C9 Mn2 P3 Mn4 116.04(15) . . . . no
C9 Mn2 P3 Mn7 -22.99(16) . . . . no
C9 Mn2 P4 Mn1 -104.68(9) . . . . no
C9 Mn2 P4 Mn3 176.94(9) . . . . no
C9 Mn2 C6 C7 80.1(2) . . . . no
C9 Mn2 C6 C10 -37.19(18) . . . . no
C9 Mn2 C7 C6 -80.1(2) . . . . no
C9 Mn2 C7 C8 38.24(18) . . . . no
C9 Mn2 C8 C7 -116.8(3) . . . . no
C9 Mn2 C10 C6 117.8(3) . . . . no
C10 Mn2 P2 Mn1 97.79(10) . . . . no
C10 Mn2 P2 Mn4 175.62(10) . . . . no
C10 Mn2 P2 Mn6 -42.90(11) . . . . no
C10 Mn2 P3 Mn3 -100.31(14) . . . . no
C10 Mn2 P3 Mn4 -179.58(13) . . . . no
C10 Mn2 P3 Mn7 41.39(15) . . . . no
C10 Mn2 P4 Mn1 -129.65(9) . . . . no
C10 Mn2 P4 Mn3 151.98(9) . . . . no
C10 Mn2 C6 C7 117.3(3) . . . . no
C10 Mn2 C7 C6 -37.79(18) . . . . no
C10 Mn2 C7 C8 80.6(2) . . . . no
C10 Mn2 C8 C7 -79.6(2) . . . . no
C10 Mn2 C8 C9 37.28(18) . . . . no
C10 Mn2 C9 C8 -117.4(3) . . . . no
C10 C6 C7 Mn2 62.7(2) . . . . no
C10 C6 C7 C8 1.9(4) . . . . no
C11 Mn3 P1 Mn1 -173.66(10) . . . . no
C11 Mn3 P1 Mn4 108.24(10) . . . . no
C11 Mn3 P1 Mn5 -30.96(11) . . . . no
C11 Mn3 P3 Mn2 149.31(9) . . . . no
C11 Mn3 P3 Mn4 -132.25(9) . . . . no
C11 Mn3 P3 Mn7 7.74(10) . . . . no
C11 Mn3 P4 Mn1 167.73(13) . . . . no
C11 Mn3 P4 Mn2 -112.78(13) . . . . no
C11 Mn3 C12 C13 116.7(3) . . . . no
C11 Mn3 C13 C12 -38.0(2) . . . . no
C11 Mn3 C13 C14 79.7(2) . . . . no
C11 Mn3 C14 C13 -80.4(2) . . . . no
C11 Mn3 C14 C15 37.45(19) . . . . no
C11 Mn3 C15 C14 -117.5(3) . . . . no
C11 C12 C13 Mn3 62.7(2) . . . . no
C11 C12 C13 C14 1.4(4) . . . . no
C12 Mn3 P1 Mn1 -150.8(2) . . . . no
C12 Mn3 P1 Mn4 131.1(2) . . . . no
C12 Mn3 P1 Mn5 -8.1(3) . . . . no
C12 Mn3 P3 Mn2 111.62(11) . . . . no
C12 Mn3 P3 Mn4 -169.93(11) . . . . no
C12 Mn3 P3 Mn7 -29.94(12) . . . . no
C12 Mn3 P4 Mn1 174.55(12) . . . . no
C12 Mn3 P4 Mn2 -105.95(12) . . . . no
C12 Mn3 C11 C15 -117.6(3) . . . . no
C12 Mn3 C13 C14 117.7(3) . . . . no
C12 Mn3 C14 C13 -37.6(2) . . . . no
C12 Mn3 C14 C15 80.3(2) . . . . no
C12 Mn3 C15 C11 37.6(2) . . . . no
C12 Mn3 C15 C14 -79.8(2) . . . . no
C12 C11 C15 Mn3 -61.8(2) . . . . no
C12 C11 C15 C14 -0.5(4) . . . . no
C12 C13 C14 Mn3 61.1(3) . . . . no
C12 C13 C14 C15 -1.7(4) . . . . no
C13 Mn3 P1 Mn1 -97.36(15) . . . . no
C13 Mn3 P1 Mn4 -175.46(15) . . . . no
C13 Mn3 P1 Mn5 45.34(16) . . . . no
C13 Mn3 P3 Mn2 96.24(14) . . . . no
C13 Mn3 P3 Mn4 174.68(14) . . . . no
C13 Mn3 P3 Mn7 -45.33(15) . . . . no
C13 Mn3 P4 Mn1 143.28(11) . . . . no
C13 Mn3 P4 Mn2 -137.22(11) . . . . no
C13 Mn3 C11 C12 37.9(2) . . . . no
C13 Mn3 C11 C15 -79.6(2) . . . . no
C13 Mn3 C12 C11 -116.7(3) . . . . no
C13 Mn3 C14 C15 117.8(3) . . . . no
C13 Mn3 C15 C11 80.3(2) . . . . no
C13 Mn3 C15 C14 -37.1(2) . . . . no
C13 C14 C15 Mn3 62.7(3) . . . . no
C13 C14 C15 C11 1.4(4) . . . . no
C14 Mn3 P1 Mn1 -111.41(11) . . . . no
C14 Mn3 P1 Mn4 170.49(11) . . . . no
C14 Mn3 P1 Mn5 31.30(12) . . . . no
C14 Mn3 P3 Mn2 141.6(2) . . . . no
C14 Mn3 P3 Mn4 -139.9(2) . . . . no
C14 Mn3 P3 Mn7 0.1(2) . . . . no
C14 Mn3 P4 Mn1 111.09(9) . . . . no
C14 Mn3 P4 Mn2 -169.41(9) . . . . no
C14 Mn3 C11 C12 80.1(2) . . . . no
C14 Mn3 C11 C15 -37.4(2) . . . . no
C14 Mn3 C12 C11 -79.6(2) . . . . no
C14 Mn3 C12 C13 37.1(2) . . . . no
C14 Mn3 C13 C12 -117.7(3) . . . . no
C14 Mn3 C15 C11 117.5(3) . . . . no
C15 Mn3 P1 Mn1 -148.24(9) . . . . no
C15 Mn3 P1 Mn4 133.66(9) . . . . no
C15 Mn3 P1 Mn5 -5.54(10) . . . . no
C15 Mn3 P3 Mn2 171.39(10) . . . . no
C15 Mn3 P3 Mn4 -110.17(10) . . . . no
C15 Mn3 P3 Mn7 29.82(11) . . . . no
C15 Mn3 P4 Mn1 113.97(12) . . . . no
C15 Mn3 P4 Mn2 -166.53(12) . . . . no
C15 Mn3 C11 C12 117.6(3) . . . . no
C15 Mn3 C12 C11 -37.3(2) . . . . no
C15 Mn3 C12 C13 79.4(2) . . . . no
C15 Mn3 C13 C12 -80.4(2) . . . . no
C15 Mn3 C13 C14 37.3(2) . . . . no
C15 Mn3 C14 C13 -117.8(3) . . . . no
C15 C11 C12 Mn3 62.5(2) . . . . no
C15 C11 C12 C13 -0.5(4) . . . . no
C16 Mn4 P1 Mn1 171.47(8) . . . . no
C16 Mn4 P1 Mn3 -110.74(8) . . . . no
C16 Mn4 P1 Mn5 30.25(9) . . . . no
C16 Mn4 P2 Mn1 -150.14(16) . . . . no
C16 Mn4 P2 Mn2 131.46(16) . . . . no
C16 Mn4 P2 Mn6 -9.38(17) . . . . no
C16 Mn4 P3 Mn2 -165.75(9) . . . . no
C16 Mn4 P3 Mn3 116.85(9) . . . . no
C16 Mn4 P3 Mn7 -24.97(10) . . . . no
C16 Mn4 C17 C18 -117.7(3) . . . . no
C16 Mn4 C18 C17 37.80(18) . . . . no
C16 Mn4 C18 C19 -80.28(19) . . . . no
C16 Mn4 C19 C18 79.88(19) . . . . no
C16 Mn4 C19 C20 -37.03(18) . . . . no
C16 Mn4 C20 C19 118.2(3) . . . . no
C16 C17 C18 Mn4 -61.3(2) . . . . no
C16 C17 C18 C19 -0.1(4) . . . . no
C17 Mn4 P1 Mn1 171.20(12) . . . . no
C17 Mn4 P1 Mn3 -111.01(13) . . . . no
C17 Mn4 P1 Mn5 29.98(14) . . . . no
C17 Mn4 P2 Mn1 -177.36(9) . . . . no
C17 Mn4 P2 Mn2 104.24(9) . . . . no
C17 Mn4 P2 Mn6 -36.60(10) . . . . no
C17 Mn4 P3 Mn2 -128.31(9) . . . . no
C17 Mn4 P3 Mn3 154.29(9) . . . . no
C17 Mn4 P3 Mn7 12.48(10) . . . . no
C17 Mn4 C16 C20 117.3(3) . . . . no
C17 Mn4 C18 C19 -118.1(3) . . . . no
C17 Mn4 C19 C18 36.92(18) . . . . no
C17 Mn4 C19 C20 -80.0(2) . . . . no
C17 Mn4 C20 C16 -38.00(18) . . . . no
C17 Mn4 C20 C19 80.3(2) . . . . no
C17 C16 C20 Mn4 62.0(2) . . . . no
C17 C16 C20 C19 1.0(4) . . . . no
C17 C18 C19 Mn4 -61.7(2) . . . . no
C17 C18 C19 C20 0.7(4) . . . . no
C18 Mn4 P1 Mn1 111.10(14) . . . . no
C18 Mn4 P1 Mn3 -171.11(14) . . . . no
C18 Mn4 P1 Mn5 -30.12(15) . . . . no
C18 Mn4 P2 Mn1 -154.66(8) . . . . no
C18 Mn4 P2 Mn2 126.94(8) . . . . no
C18 Mn4 P2 Mn6 -13.90(9) . . . . no
C18 Mn4 P3 Mn2 -103.40(9) . . . . no
C18 Mn4 P3 Mn3 179.20(9) . . . . no
C18 Mn4 P3 Mn7 37.39(11) . . . . no
C18 Mn4 C16 C17 -37.08(17) . . . . no
C18 Mn4 C16 C20 80.20(19) . . . . no
C18 Mn4 C17 C16 117.7(3) . . . . no
C18 Mn4 C19 C20 -116.9(3) . . . . no
C18 Mn4 C20 C16 -80.2(2) . . . . no
C18 Mn4 C20 C19 38.08(18) . . . . no
C18 C19 C20 Mn4 -62.4(2) . . . . no
C18 C19 C20 C16 -1.1(4) . . . . no
C19 Mn4 P1 Mn1 106.31(9) . . . . no
C19 Mn4 P1 Mn3 -175.90(9) . . . . no
C19 Mn4 P1 Mn5 -34.91(10) . . . . no
C19 Mn4 P2 Mn1 -116.75(9) . . . . no
C19 Mn4 P2 Mn2 164.85(9) . . . . no
C19 Mn4 P2 Mn6 24.01(10) . . . . no
C19 Mn4 P3 Mn2 -125.25(17) . . . . no
C19 Mn4 P3 Mn3 157.34(17) . . . . no
C19 Mn4 P3 Mn7 15.53(18) . . . . no
C19 Mn4 C16 C17 -80.00(19) . . . . no
C19 Mn4 C16 C20 37.28(18) . . . . no
C19 Mn4 C17 C16 80.17(19) . . . . no
C19 Mn4 C17 C18 -37.58(18) . . . . no
C19 Mn4 C18 C17 118.1(3) . . . . no
C19 Mn4 C20 C16 -118.2(3) . . . . no
C20 Mn4 P1 Mn1 138.24(8) . . . . no
C20 Mn4 P1 Mn3 -143.98(8) . . . . no
C20 Mn4 P1 Mn5 -2.99(9) . . . . no
C20 Mn4 P2 Mn1 -103.27(11) . . . . no
C20 Mn4 P2 Mn2 178.33(11) . . . . no
C20 Mn4 P2 Mn6 37.49(12) . . . . no
C20 Mn4 P3 Mn2 -177.43(11) . . . . no
C20 Mn4 P3 Mn3 105.16(11) . . . . no
C20 Mn4 P3 Mn7 -36.65(13) . . . . no
C20 Mn4 C16 C17 -117.3(3) . . . . no
C20 Mn4 C17 C16 37.48(17) . . . . no
C20 Mn4 C17 C18 -80.27(19) . . . . no
C20 Mn4 C18 C17 80.2(2) . . . . no
C20 Mn4 C18 C19 -37.87(18) . . . . no
C20 Mn4 C19 C18 116.9(3) . . . . no
C20 C16 C17 Mn4 -62.1(2) . . . . no
C20 C16 C17 C18 -0.5(4) . . . . no
C21 Mn5 P1 Mn1 -2.27(16) . . . . no
C21 Mn5 P1 Mn3 -124.39(15) . . . . no
C21 Mn5 P1 Mn4 116.52(15) . . . . no
C21 Mn5 C22 C23 -117.2(3) . . . . no
C21 Mn5 C23 C22 37.74(18) . . . . no
C21 Mn5 C23 C24 -80.5(2) . . . . no
C21 Mn5 C24 C23 80.0(2) . . . . no
C21 Mn5 C24 C25 -38.04(18) . . . . no
C21 Mn5 C25 C24 117.1(3) . . . . no
C21 C22 C23 Mn5 -61.9(2) . . . . no
C21 C22 C23 C24 -0.5(4) . . . . no
C22 Mn5 P1 Mn1 -79.7(3) . . . . no
C22 Mn5 P1 Mn3 158.2(2) . . . . no
C22 Mn5 P1 Mn4 39.1(3) . . . . no
C22 Mn5 C21 C25 118.0(3) . . . . no
C22 Mn5 C23 C24 -118.2(3) . . . . no
C22 Mn5 C24 C23 37.40(18) . . . . no
C22 Mn5 C24 C25 -80.6(2) . . . . no
C22 Mn5 C25 C21 -37.23(18) . . . . no
C22 Mn5 C25 C24 79.9(2) . . . . no
C22 C21 C25 Mn5 61.7(2) . . . . no
C22 C21 C25 C24 -0.7(4) . . . . no
C22 C23 C24 Mn5 -60.9(2) . . . . no
C22 C23 C24 C25 0.1(4) . . . . no
C23 Mn5 P1 Mn1 -88.16(11) . . . . no
C23 Mn5 P1 Mn3 149.72(11) . . . . no
C23 Mn5 P1 Mn4 30.63(11) . . . . no
C23 Mn5 C21 C22 -37.90(19) . . . . no
C23 Mn5 C21 C25 80.1(2) . . . . no
C23 Mn5 C22 C21 117.2(3) . . . . no
C23 Mn5 C24 C25 -118.0(3) . . . . no
C23 Mn5 C25 C21 -80.0(2) . . . . no
C23 Mn5 C25 C24 37.15(18) . . . . no
C23 C24 C25 Mn5 -61.4(2) . . . . no
C23 C24 C25 C21 0.4(3) . . . . no
C24 Mn5 P1 Mn1 -57.04(10) . . . . no
C24 Mn5 P1 Mn3 -179.15(10) . . . . no
C24 Mn5 P1 Mn4 61.76(10) . . . . no
C24 Mn5 C21 C22 -80.3(2) . . . . no
C24 Mn5 C21 C25 37.72(18) . . . . no
C24 Mn5 C22 C21 80.1(2) . . . . no
C24 Mn5 C22 C23 -37.03(18) . . . . no
C24 Mn5 C23 C22 118.2(3) . . . . no
C24 Mn5 C25 C21 -117.1(3) . . . . no
C25 Mn5 P1 Mn1 -19.40(10) . . . . no
C25 Mn5 P1 Mn3 -141.52(10) . . . . no
C25 Mn5 P1 Mn4 99.39(10) . . . . no
C25 Mn5 C21 C22 -118.0(3) . . . . no
C25 Mn5 C22 C21 37.57(19) . . . . no
C25 Mn5 C22 C23 -79.6(2) . . . . no
C25 Mn5 C23 C22 80.8(2) . . . . no
C25 Mn5 C23 C24 -37.39(18) . . . . no
C25 Mn5 C24 C23 118.0(3) . . . . no
C25 C21 C22 Mn5 -61.6(2) . . . . no
C25 C21 C22 C23 0.7(4) . . . . no
C26 Mn7 P3 Mn2 -177.84(9) . . . . no
C26 Mn7 P3 Mn3 -57.01(10) . . . . no
C26 Mn7 P3 Mn4 63.42(10) . . . . no
C26 Mn7 C27 C28 -117.9(3) . . . . no
C26 Mn7 C28 C27 37.16(18) . . . . no
C26 Mn7 C28 C29 -80.1(2) . . . . no
C26 Mn7 C29 C28 80.4(2) . . . . no
C26 Mn7 C29 C30 -37.28(18) . . . . no
C26 Mn7 C30 C29 118.2(3) . . . . no
C26 C27 C28 Mn7 -62.1(2) . . . . no
C26 C27 C28 C29 -0.2(4) . . . . no
C27 Mn7 P3 Mn2 -143.91(10) . . . . no
C27 Mn7 P3 Mn3 -23.09(11) . . . . no
C27 Mn7 P3 Mn4 97.35(10) . . . . no
C27 Mn7 C26 C30 118.0(3) . . . . no
C27 Mn7 C28 C29 -117.3(3) . . . . no
C27 Mn7 C29 C28 38.04(18) . . . . no
C27 Mn7 C29 C30 -79.6(2) . . . . no
C27 Mn7 C30 C26 -37.22(18) . . . . no
C27 Mn7 C30 C29 81.0(2) . . . . no
C27 C26 C30 Mn7 60.8(2) . . . . no
C27 C26 C30 C29 0.4(4) . . . . no
C27 C28 C29 Mn7 -62.1(2) . . . . no
C27 C28 C29 C30 0.4(4) . . . . no
C28 Mn7 P3 Mn2 -140.5(2) . . . . no
C28 Mn7 P3 Mn3 -19.6(2) . . . . no
C28 Mn7 P3 Mn4 100.8(2) . . . . no
C28 Mn7 C26 C27 -37.86(18) . . . . no
C28 Mn7 C26 C30 80.2(2) . . . . no
C28 Mn7 C27 C26 117.9(3) . . . . no
C28 Mn7 C29 C30 -117.7(3) . . . . no
C28 Mn7 C30 C26 -80.48(19) . . . . no
C28 Mn7 C30 C29 37.77(19) . . . . no
C28 C29 C30 Mn7 -61.6(2) . . . . no
C28 C29 C30 C26 -0.5(4) . . . . no
C29 Mn7 P3 Mn2 134.13(17) . . . . no
C29 Mn7 P3 Mn3 -105.04(17) . . . . no
C29 Mn7 P3 Mn4 15.39(19) . . . . no
C29 Mn7 C26 C27 -80.8(2) . . . . no
C29 Mn7 C26 C30 37.24(18) . . . . no
C29 Mn7 C27 C26 80.1(2) . . . . no
C29 Mn7 C27 C28 -37.82(18) . . . . no
C29 Mn7 C28 C27 117.3(3) . . . . no
C29 Mn7 C30 C26 -118.2(3) . . . . no
C30 Mn7 P3 Mn2 145.96(10) . . . . no
C30 Mn7 P3 Mn3 -93.21(10) . . . . no
C30 Mn7 P3 Mn4 27.22(11) . . . . no
C30 Mn7 C26 C27 -118.0(3) . . . . no
C30 Mn7 C27 C26 37.46(18) . . . . no
C30 Mn7 C27 C28 -80.4(2) . . . . no
C30 Mn7 C28 C27 79.82(19) . . . . no
C30 Mn7 C28 C29 -37.48(18) . . . . no
C30 Mn7 C29 C28 117.7(3) . . . . no
C30 C26 C27 Mn7 -61.2(2) . . . . no
C30 C26 C27 C28 -0.2(4) . . . . no
C31 Mn6 P2 Mn1 149.47(10) . . . . no
C31 Mn6 P2 Mn2 -91.08(11) . . . . no
C31 Mn6 P2 Mn4 29.64(11) . . . . no
C31 Mn6 C32 C33 -118.5(3) . . . . no
C31 Mn6 C33 C32 36.96(18) . . . . no
C31 Mn6 C33 C34 -80.9(2) . . . . no
C31 Mn6 C34 C33 79.5(2) . . . . no
C31 Mn6 C34 C35 -38.06(18) . . . . no
C31 Mn6 C35 C34 117.2(3) . . . . no
C31 C32 C33 Mn6 -60.9(2) . . . . no
C31 C32 C33 C34 -0.3(4) . . . . no
C32 Mn6 P2 Mn1 -176.17(9) . . . . no
C32 Mn6 P2 Mn2 -56.72(10) . . . . no
C32 Mn6 P2 Mn4 64.00(10) . . . . no
C32 Mn6 C31 C35 118.1(3) . . . . no
C32 Mn6 C33 C34 -117.9(3) . . . . no
C32 Mn6 C34 C33 37.26(18) . . . . no
C32 Mn6 C34 C35 -80.3(2) . . . . no
C32 Mn6 C35 C31 -37.03(18) . . . . no
C32 Mn6 C35 C34 80.2(2) . . . . no
C32 C31 C35 Mn6 61.5(2) . . . . no
C32 C31 C35 C34 -0.3(4) . . . . no
C32 C33 C34 Mn6 -61.8(2) . . . . no
C32 C33 C34 C35 0.1(4) . . . . no
C33 Mn6 P2 Mn1 -139.66(10) . . . . no
C33 Mn6 P2 Mn2 -20.21(11) . . . . no
C33 Mn6 P2 Mn4 100.51(10) . . . . no
C33 Mn6 C31 C32 -37.09(18) . . . . no
C33 Mn6 C31 C35 81.0(2) . . . . no
C33 Mn6 C32 C31 118.5(3) . . . . no
C33 Mn6 C34 C35 -117.6(3) . . . . no
C33 Mn6 C35 C31 -79.4(2) . . . . no
C33 Mn6 C35 C34 37.77(18) . . . . no
C33 C34 C35 Mn6 -62.4(2) . . . . no
C33 C34 C35 C31 0.1(4) . . . . no
C34 Mn6 P2 Mn1 -126.08(17) . . . . no
C34 Mn6 P2 Mn2 -6.62(19) . . . . no
C34 Mn6 P2 Mn4 114.09(18) . . . . no
C34 Mn6 C31 C32 -80.2(2) . . . . no
C34 Mn6 C31 C35 37.90(18) . . . . no
C34 Mn6 C32 C31 80.8(2) . . . . no
C34 Mn6 C32 C33 -37.77(18) . . . . no
C34 Mn6 C33 C32 117.9(3) . . . . no
C34 Mn6 C35 C31 -117.2(3) . . . . no
C35 Mn6 P2 Mn1 144.0(2) . . . . no
C35 Mn6 P2 Mn2 -96.6(2) . . . . no
C35 Mn6 P2 Mn4 24.1(2) . . . . no
C35 Mn6 C31 C32 -118.1(3) . . . . no
C35 Mn6 C32 C31 37.77(18) . . . . no
C35 Mn6 C32 C33 -80.8(2) . . . . no
C35 Mn6 C33 C32 80.1(2) . . . . no
C35 Mn6 C33 C34 -37.73(18) . . . . no
C35 Mn6 C34 C33 117.6(3) . . . . no
C35 C31 C32 Mn6 -60.3(2) . . . . no
C35 C31 C32 C33 0.3(4) . . . . no
C36 Mn5 P1 Mn1 84.26(13) . . . . no
C36 Mn5 P1 Mn3 -37.85(13) . . . . no
C36 Mn5 P1 Mn4 -156.94(13) . . . . no
C36 Mn5 C21 C22 126.2(2) . . . . no
C36 Mn5 C21 C25 -115.8(2) . . . . no
C36 Mn5 C22 C21 -57.8(2) . . . . no
C36 Mn5 C22 C23 -174.9(2) . . . . no
C36 Mn5 C23 C22 8.6(4) . . . . no
C36 Mn5 C23 C24 -109.6(3) . . . . no
C36 Mn5 C24 C23 124.1(3) . . . . no
C36 Mn5 C24 C25 6.0(3) . . . . no
C36 Mn5 C25 C21 66.8(2) . . . . no
C36 Mn5 C25 C24 -176.1(2) . . . . no
C37 Mn5 P1 Mn1 178.33(11) . . . . no
C37 Mn5 P1 Mn3 56.21(12) . . . . no
C37 Mn5 P1 Mn4 -62.88(11) . . . . no
C37 Mn5 C21 C22 34.2(3) . . . . no
C37 Mn5 C21 C25 152.2(2) . . . . no
C37 Mn5 C22 C21 -155.0(2) . . . . no
C37 Mn5 C22 C23 87.9(2) . . . . no
C37 Mn5 C23 C22 -96.8(2) . . . . no
C37 Mn5 C23 C24 145.0(2) . . . . no
C37 Mn5 C24 C23 -44.1(2) . . . . no
C37 Mn5 C24 C25 -162.16(19) . . . . no
C37 Mn5 C25 C21 -73.4(4) . . . . no
C37 Mn5 C25 C24 43.7(4) . . . . no
C38 Mn7 P3 Mn2 -49.05(11) . . . . no
C38 Mn7 P3 Mn3 71.78(11) . . . . no
C38 Mn7 P3 Mn4 -167.79(11) . . . . no
C38 Mn7 C26 C27 31.3(3) . . . . no
C38 Mn7 C26 C30 149.4(2) . . . . no
C38 Mn7 C27 C26 -156.0(2) . . . . no
C38 Mn7 C27 C28 86.2(2) . . . . no
C38 Mn7 C28 C27 -95.9(2) . . . . no
C38 Mn7 C28 C29 146.8(2) . . . . no
C38 Mn7 C29 C28 -40.5(2) . . . . no
C38 Mn7 C29 C30 -158.2(2) . . . . no
C38 Mn7 C30 C26 -70.4(4) . . . . no
C38 Mn7 C30 C29 47.9(4) . . . . no
C39 Mn7 P3 Mn2 46.81(11) . . . . no
C39 Mn7 P3 Mn3 167.63(11) . . . . no
C39 Mn7 P3 Mn4 -71.93(11) . . . . no
C39 Mn7 C26 C27 -143.2(2) . . . . no
C39 Mn7 C26 C30 -25.2(3) . . . . no
C39 Mn7 C27 C26 89.2(3) . . . . no
C39 Mn7 C27 C28 -28.6(4) . . . . no
C39 Mn7 C28 C27 166.75(19) . . . . no
C39 Mn7 C28 C29 49.5(2) . . . . no
C39 Mn7 C29 C28 -138.1(2) . . . . no
C39 Mn7 C29 C30 104.2(2) . . . . no
C39 Mn7 C30 C26 162.35(19) . . . . no
C39 Mn7 C30 C29 -79.4(2) . . . . no
C40 Mn6 P2 Mn1 53.13(11) . . . . no
C40 Mn6 P2 Mn2 172.59(11) . . . . no
C40 Mn6 P2 Mn4 -66.69(11) . . . . no
C40 Mn6 C31 C32 156.9(2) . . . . no
C40 Mn6 C31 C35 -85.0(2) . . . . no
C40 Mn6 C32 C31 -30.9(3) . . . . no
C40 Mn6 C32 C33 -149.4(2) . . . . no
C40 Mn6 C33 C32 73.5(4) . . . . no
C40 Mn6 C33 C34 -44.3(4) . . . . no
C40 Mn6 C34 C33 160.49(19) . . . . no
C40 Mn6 C34 C35 42.9(2) . . . . no
C40 Mn6 C35 C31 97.9(2) . . . . no
C40 Mn6 C35 C34 -144.9(2) . . . . no
C41 Mn6 P2 Mn1 -43.59(11) . . . . no
C41 Mn6 P2 Mn2 75.87(11) . . . . no
C41 Mn6 P2 Mn4 -163.41(11) . . . . no
C41 Mn6 C31 C32 -85.7(3) . . . . no
C41 Mn6 C31 C35 32.3(4) . . . . no
C41 Mn6 C32 C31 140.5(2) . . . . no
C41 Mn6 C32 C33 22.0(3) . . . . no
C41 Mn6 C33 C32 -163.9(2) . . . . no
C41 Mn6 C33 C34 78.3(2) . . . . no
C41 Mn6 C34 C33 -103.1(2) . . . . no
C41 Mn6 C34 C35 139.3(2) . . . . no
C41 Mn6 C35 C31 -163.71(19) . . . . no
C41 Mn6 C35 C34 -46.5(2) . . . . no
C43 Cl3 C43 Cl3 0.0(5) 2_666 2_666 . . no
C43 Cl3 C43 Cl3 0.0(4) 2_666 . . 2_666 no
